data_7036156
loop_
_publ_author_name
'Molina, P. I.'
'Sures, D. J.'
'Mir\'o, P'
'Zakharov, L. N.'
'Nyman, M.'

_publ_section_title
;
 Bridging the opposite chemistries of tantalum and tungsten
 polyoxometalates.
;
_journal_issue 36
_journal_name_full 'Dalton transactions (Cambridge, England : 2003)'
_journal_page_first 15813
_journal_page_last 15822
_journal_paper_doi 10.1039/c5dt02290h
_journal_volume 44
_journal_year 2015
_chemical_formula_sum 'Cs5 H13 O38.5 Ta W9'
_chemical_formula_weight 3129.25
_chemical_name_systematic
; 
 ? 
;
_space_group_IT_number 2
_symmetry_cell_setting triclinic
_symmetry_space_group_name_Hall '-P 1'
_symmetry_space_group_name_H-M 'P -1'
_atom_sites_solution_hydrogens none
_atom_sites_solution_primary direct
_atom_sites_solution_secondary difmap
_audit_creation_method SHELXL-97
_audit_update_record
;
2015-04-24 deposited with the CCDC.
2015-08-05 downloaded from the CCDC.
;
_cell_angle_alpha 99.025(5)
_cell_angle_beta 100.999(5)
_cell_angle_gamma 115.804(6)
_cell_formula_units_Z 1
_cell_length_a 9.783(3)
_cell_length_b 10.175(3)
_cell_length_c 11.464(3)
_cell_measurement_reflns_used 5344
_cell_measurement_temperature 193(2)
_cell_measurement_theta_max 28.00
_cell_measurement_theta_min 2.59
_cell_volume 970.6(5)
_computing_cell_refinement 'Bruker SAINT'
_computing_data_collection 'Bruker APEX2'
_computing_data_reduction 'Bruker SAINT'
_computing_molecular_graphics 'Bruker SHELXTL'
_computing_publication_material 'Bruker SHELXTL'
_computing_structure_refinement 'SHELXL-2013 (Sheldrick 2013)'
_computing_structure_solution 'SHELXS-97 (Sheldrick 2008)'
_diffrn_ambient_temperature 193(2)
_diffrn_measured_fraction_theta_full 0.999
_diffrn_measured_fraction_theta_max 0.999
_diffrn_measurement_device_type 'Bruker APEX-II CCD'
_diffrn_measurement_method '\f and \w scans'
_diffrn_radiation_monochromator triumph
_diffrn_radiation_source 'fine-focus sealed tube'
_diffrn_radiation_type MoK\a
_diffrn_radiation_wavelength 0.71073
_diffrn_reflns_av_R_equivalents 0.0621
_diffrn_reflns_av_sigmaI/netI 0.0574
_diffrn_reflns_limit_h_max 12
_diffrn_reflns_limit_h_min -12
_diffrn_reflns_limit_k_max 13
_diffrn_reflns_limit_k_min -13
_diffrn_reflns_limit_l_max 15
_diffrn_reflns_limit_l_min -15
_diffrn_reflns_number 16826
_diffrn_reflns_theta_full 28.00
_diffrn_reflns_theta_max 28.00
_diffrn_reflns_theta_min 2.59
_exptl_absorpt_coefficient_mu 34.077
_exptl_absorpt_correction_T_max 0.3426
_exptl_absorpt_correction_T_min 0.1713
_exptl_absorpt_correction_type multi-scan
_exptl_absorpt_process_details SADABS
_exptl_crystal_colour colorless
_exptl_crystal_density_diffrn 5.354
_exptl_crystal_density_method 'not measured'
_exptl_crystal_description cut-block
_exptl_crystal_F_000 1335
_exptl_crystal_size_max 0.08
_exptl_crystal_size_mid 0.06
_exptl_crystal_size_min 0.04
_refine_diff_density_max 2.913
_refine_diff_density_min -1.928
_refine_diff_density_rms 0.376
_refine_ls_extinction_method none
_refine_ls_goodness_of_fit_ref 1.036
_refine_ls_hydrogen_treatment none
_refine_ls_matrix_type full
_refine_ls_number_parameters 253
_refine_ls_number_reflns 4675
_refine_ls_number_restraints 0
_refine_ls_restrained_S_all 1.036
_refine_ls_R_factor_all 0.0480
_refine_ls_R_factor_gt 0.0322
_refine_ls_shift/su_max 0.000
_refine_ls_shift/su_mean 0.000
_refine_ls_structure_factor_coef Fsqd
_refine_ls_weighting_details 'calc w=1/[\s^2^(Fo^2^)+(0.0249P)^2^+1.1827P] where P=(Fo^2^+2Fc^2^)/3'
_refine_ls_weighting_scheme calc
_refine_ls_wR_factor_gt 0.0698
_refine_ls_wR_factor_ref 0.0756
_reflns_number_gt 3726
_reflns_number_total 4675
_reflns_threshold_expression >2sigma(I)
_cod_data_source_file c5dt02290h2.cif
_cod_data_source_block mo_mayr43_0m
_cod_depositor_comments
;
The following automatic conversions were performed:

'_symmetry_cell_setting' value 'Triclinic' changed to 'triclinic'
according to
/usr/data/users/saulius/crontab/automatic-downloads/rss-feeds/RSC/lib/dictionaries/cif_core.dic
dictionary named 'cif_core.dic' version 2.4.2 from 2011-04-26.

Automatic conversion script
Id: cif_fix_values 3271 2015-04-21 07:52:19Z andrius 

 Adding full bibliography for 7036154--7036157.cif.
;
_cod_original_sg_symbol_H-M P-1
_cod_original_formula_sum 'Cs5 H13 O38.50 Ta W9'
_cod_database_code 7036156

loop_
_symmetry_equiv_pos_as_xyz
'x, y, z'
'-x, -y, -z'

loop_
_atom_site_label
_atom_site_type_symbol
_atom_site_fract_x
_atom_site_fract_y
_atom_site_fract_z
_atom_site_U_iso_or_equiv
_atom_site_adp_type
_atom_site_occupancy
_atom_site_symmetry_multiplicity
_atom_site_calc_flag
_atom_site_refinement_flags
W1 W 0.25853(5) 0.12874(4) 0.17915(3) 0.01386(10) Uani 1 1 d .
W2 W 0.27453(5) 0.18130(4) 0.47204(3) 0.01413(10) Uani 0.88 1 d P
W3 W 0.60612(5) 0.28407(4) 0.39314(3) 0.01571(10) Uani 0.88 1 d P
W4 W 0.51087(5) 0.49136(4) 0.23584(3) 0.01491(10) Uani 0.88 1 d P
W5 W 0.18009(5) 0.38856(4) 0.31403(3) 0.01462(10) Uani 0.88 1 d P
Ta2 Ta 0.27453(5) 0.18130(4) 0.47204(3) 0.01413(10) Uani 0.13 1 d P
Ta3 Ta 0.60612(5) 0.28407(4) 0.39314(3) 0.01571(10) Uani 0.13 1 d P
Ta4 Ta 0.51087(5) 0.49136(4) 0.23584(3) 0.01491(10) Uani 0.13 1 d P
Ta5 Ta 0.18009(5) 0.38856(4) 0.31403(3) 0.01462(10) Uani 0.13 1 d P
Cs1 Cs 1.00877(8) 0.71496(7) 0.35358(6) 0.02293(16) Uani 1 1 d .
Cs2 Cs -0.23066(11) -0.01590(9) 0.19898(6) 0.0374(2) Uani 1 1 d .
Cs3 Cs 0.194(2) 0.634(2) 0.0252(14) 0.153(10) Uani 0.25 1 d P
Cs3A Cs 0.2192(14) 0.6358(12) 0.0074(9) 0.0523(19) Uani 0.25 1 d P
O1 O 0.1863(8) 0.0396(7) 0.3042(6) 0.0161(15) Uani 1 1 d .
O2 O 0.4534(8) 0.1261(8) 0.2427(6) 0.0173(15) Uani 1 1 d .
O3 O 0.3813(9) 0.2958(8) 0.1167(6) 0.0173(15) Uani 1 1 d .
O4 O 0.1152(9) 0.2106(8) 0.1793(6) 0.0176(15) Uani 1 1 d .
O5 O 0.4661(9) 0.1676(8) 0.4806(6) 0.0168(15) Uani 1 1 d .
O6 O 0.6614(8) 0.4200(8) 0.2926(6) 0.0184(15) Uani 1 1 d .
O7 O 0.3213(10) 0.5078(8) 0.2317(6) 0.0242(18) Uani 1 1 d .
O8 O 0.1261(8) 0.2516(8) 0.4173(6) 0.0178(15) Uani 1 1 d .
O9 O 0.1625(9) -0.0228(8) 0.0489(6) 0.0202(16) Uani 1 1 d .
O10 O 0.1695(11) 0.0463(8) 0.5414(7) 0.031(2) Uani 1 1 d .
O11 O 0.7452(11) 0.2222(11) 0.4015(7) 0.045(3) Uani 1 1 d .
O12 O 0.5944(14) 0.5961(10) 0.1406(7) 0.060(4) Uani 1 1 d .
O13 O 0.0125(11) 0.4057(11) 0.2687(8) 0.045(3) Uani 1 1 d .
O14 O 0.3901(8) 0.3326(7) 0.3507(5) 0.0123(14) Uani 1 1 d .
O15 O 0.3850(9) 0.3509(8) 0.6106(6) 0.0193(16) Uani 1 1 d .
O16 O 0.7064(9) 0.4469(7) 0.5378(6) 0.0197(16) Uani 1 1 d .
O1S O 1.3579(16) 0.8246(11) 0.2839(10) 0.078(4) Uani 1 1 d .
O2S O 0.8942(12) 0.7102(13) 0.0756(9) 0.062(3) Uani 1 1 d .
O3S O -0.551(3) -0.072(3) -0.030(2) 0.070(7) Uiso 0.50 1 d P
O4S O -0.719(3) -0.316(2) -0.0166(17) 0.015(4) Uiso 0.50 1 d P
O5S O 0.0000 0.5000 0.0000 0.032(5) Uiso 0.50 2 d SP

loop_
_atom_site_aniso_label
_atom_site_aniso_U_11
_atom_site_aniso_U_22
_atom_site_aniso_U_33
_atom_site_aniso_U_23
_atom_site_aniso_U_13
_atom_site_aniso_U_12
W1 0.0156(2) 0.01300(18) 0.00787(16) -0.00038(13) 0.00064(14) 0.00460(16)
W2 0.0162(2) 0.01346(19) 0.00974(17) 0.00339(14) 0.00235(15) 0.00510(17)
W3 0.0156(2) 0.0175(2) 0.01228(18) 0.00061(14) 0.00074(15) 0.00882(18)
W4 0.0149(2) 0.01457(19) 0.01042(17) 0.00323(14) 0.00259(15) 0.00337(17)
W5 0.0137(2) 0.01552(19) 0.01240(18) 0.00232(14) 0.00078(15) 0.00684(17)
Ta2 0.0162(2) 0.01346(19) 0.00974(17) 0.00339(14) 0.00235(15) 0.00510(17)
Ta3 0.0156(2) 0.0175(2) 0.01228(18) 0.00061(14) 0.00074(15) 0.00882(18)
Ta4 0.0149(2) 0.01457(19) 0.01042(17) 0.00323(14) 0.00259(15) 0.00337(17)
Ta5 0.0137(2) 0.01552(19) 0.01240(18) 0.00232(14) 0.00078(15) 0.00684(17)
Cs1 0.0212(4) 0.0222(3) 0.0223(3) 0.0035(3) 0.0044(3) 0.0093(3)
Cs2 0.0455(5) 0.0421(4) 0.0192(3) 0.0114(3) 0.0126(3) 0.0140(4)
Cs3 0.26(2) 0.106(10) 0.081(9) -0.016(7) -0.049(9) 0.126(12)
Cs3A 0.073(4) 0.035(3) 0.022(2) -0.003(2) -0.027(3) 0.024(3)
O1 0.015(4) 0.013(3) 0.014(3) 0.004(3) 0.003(3) 0.002(3)
O2 0.016(4) 0.019(4) 0.016(3) -0.001(3) -0.001(3) 0.012(3)
O3 0.023(4) 0.022(4) 0.009(3) 0.004(3) 0.004(3) 0.013(3)
O4 0.019(4) 0.016(3) 0.011(3) 0.003(3) -0.003(3) 0.005(3)
O5 0.023(4) 0.018(3) 0.013(3) 0.008(3) 0.003(3) 0.012(3)
O6 0.010(4) 0.022(4) 0.017(3) 0.003(3) 0.003(3) 0.003(3)
O7 0.039(5) 0.022(4) 0.015(3) 0.007(3) 0.004(3) 0.017(4)
O8 0.011(4) 0.017(3) 0.013(3) 0.002(3) -0.003(3) -0.001(3)
O9 0.024(4) 0.017(3) 0.009(3) -0.002(3) -0.003(3) 0.005(3)
O10 0.047(6) 0.017(4) 0.019(4) 0.010(3) 0.013(4) 0.004(4)
O11 0.034(5) 0.062(6) 0.031(4) -0.027(4) -0.018(4) 0.039(5)
O12 0.088(9) 0.028(5) 0.017(4) 0.006(4) 0.016(5) -0.012(5)
O13 0.040(6) 0.049(6) 0.042(5) -0.013(4) -0.013(4) 0.038(5)
O14 0.011(4) 0.012(3) 0.010(3) 0.002(2) 0.003(3) 0.003(3)
O15 0.022(4) 0.018(4) 0.013(3) -0.001(3) -0.001(3) 0.010(3)
O16 0.023(4) 0.016(3) 0.016(3) -0.002(3) 0.005(3) 0.008(3)
O1S 0.120(11) 0.036(6) 0.058(7) 0.006(5) -0.025(7) 0.043(7)
O2S 0.041(7) 0.083(8) 0.038(5) 0.037(5) 0.002(5) 0.007(6)

loop_
_atom_type_symbol
_atom_type_description
_atom_type_scat_dispersion_real
_atom_type_scat_dispersion_imag
_atom_type_scat_source
O O 0.0106 0.0060 'International Tables Vol C Tables 4.2.6.8 and 6.1.1.4'
Cs Cs -0.3680 2.1192 'International Tables Vol C Tables 4.2.6.8 and 6.1.1.4'
Ta Ta -0.7052 6.5227 'International Tables Vol C Tables 4.2.6.8 and 6.1.1.4'
W W -0.8490 6.8722 'International Tables Vol C Tables 4.2.6.8 and 6.1.1.4'
H H 0.0000 0.0000 'International Tables Vol C Tables 4.2.6.8 and 6.1.1.4'

loop_
_geom_angle_atom_site_label_1
_geom_angle_atom_site_label_2
_geom_angle_atom_site_label_3
_geom_angle
_geom_angle_site_symmetry_1
_geom_angle_site_symmetry_3
O9 W1 O1 102.9(3) . .
O9 W1 O2 102.7(3) . .
O1 W1 O2 87.6(3) . .
O9 W1 O4 103.5(3) . .
O1 W1 O4 87.9(3) . .
O2 W1 O4 153.8(3) . .
O9 W1 O3 102.8(3) . .
O1 W1 O3 154.3(3) . .
O2 W1 O3 86.6(3) . .
O4 W1 O3 86.4(3) . .
O9 W1 O14 178.9(3) . .
O1 W1 O14 78.1(2) . .
O2 W1 O14 76.8(3) . .
O4 W1 O14 76.9(3) . .
O3 W1 O14 76.2(2) . .
O9 W1 Cs2 38.9(2) . 2
O1 W1 Cs2 141.68(19) . 2
O2 W1 Cs2 96.9(2) . 2
O4 W1 Cs2 102.63(19) . 2
O3 W1 Cs2 63.96(19) . 2
O14 W1 Cs2 140.04(16) . 2
O9 W1 Cs2 82.5(3) . .
O1 W1 Cs2 58.4(2) . .
O2 W1 Cs2 145.6(2) . .
O4 W1 Cs2 41.4(2) . .
O3 W1 Cs2 125.9(2) . .
O14 W1 Cs2 98.52(17) . .
Cs2 W1 Cs2 107.001(17) 2 .
O10 W2 O15 99.3(3) . .
O10 W2 O5 104.3(4) . .
O15 W2 O5 89.7(3) . .
O10 W2 O8 101.5(4) . .
O15 W2 O8 90.3(3) . .
O5 W2 O8 153.9(3) . .
O10 W2 O1 95.1(3) . .
O15 W2 O1 165.6(3) . .
O5 W2 O1 87.0(3) . .
O8 W2 O1 86.6(3) . .
O10 W2 O14 171.0(3) . .
O15 W2 O14 89.6(3) . .
O5 W2 O14 77.0(3) . .
O8 W2 O14 76.9(3) . .
O1 W2 O14 76.1(2) . .
O10 W2 Cs1 65.8(3) . 2_666
O15 W2 Cs1 65.4(2) . 2_666
O5 W2 Cs1 149.72(19) . 2_666
O8 W2 Cs1 49.2(2) . 2_666
O1 W2 Cs1 121.4(2) . 2_666
O14 W2 Cs1 117.49(16) . 2_666
O10 W2 Cs1 47.1(2) . 1_445
O15 W2 Cs1 145.1(2) . 1_445
O5 W2 Cs1 90.4(2) . 1_445
O8 W2 Cs1 104.3(2) . 1_445
O1 W2 Cs1 49.03(19) . 1_445
O14 W2 Cs1 124.39(15) . 1_445
Cs1 W2 Cs1 100.43(2) 2_666 1_445
O10 W2 Cs2 30.1(3) . 2_556
O15 W2 Cs2 72.4(2) . 2_556
O5 W2 Cs2 90.56(19) . 2_556
O8 W2 Cs2 114.3(2) . 2_556
O1 W2 Cs2 121.56(19) . 2_556
O14 W2 Cs2 158.28(15) . 2_556
Cs1 W2 Cs2 66.44(2) 2_666 2_556
Cs1 W2 Cs2 72.63(2) 1_445 2_556
O11 W3 O16 100.1(3) . .
O11 W3 O6 103.4(4) . .
O16 W3 O6 91.4(3) . .
O11 W3 O5 104.1(4) . .
O16 W3 O5 87.8(3) . .
O6 W3 O5 152.2(3) . .
O11 W3 O2 95.4(3) . .
O16 W3 O2 164.3(3) . .
O6 W3 O2 87.4(3) . .
O5 W3 O2 86.1(3) . .
O11 W3 O14 170.0(3) . .
O16 W3 O14 89.9(3) . .
O6 W3 O14 76.6(3) . .
O5 W3 O14 75.6(2) . .
O2 W3 O14 74.6(2) . .
O11 W3 Cs1 37.2(3) . 2_766
O16 W3 Cs1 65.8(2) . 2_766
O6 W3 Cs1 116.7(2) . 2_766
O5 W3 Cs1 88.18(19) . 2_766
O2 W3 Cs1 128.24(19) . 2_766
O14 W3 Cs1 151.51(14) . 2_766
O11 W3 Cs2 33.2(2) . 1_655
O16 W3 Cs2 132.5(2) . 1_655
O6 W3 Cs2 93.5(2) . 1_655
O5 W3 Cs2 107.4(2) . 1_655
O2 W3 Cs2 63.1(2) . 1_655
O14 W3 Cs2 137.06(14) . 1_655
Cs1 W3 Cs2 69.93(2) 2_766 1_655
O12 W4 O7 104.5(5) . .
O12 W4 O15 98.8(4) . 2_666
O7 W4 O15 88.2(3) . 2_666
O12 W4 O3 99.3(3) . .
O7 W4 O3 88.5(3) . .
O15 W4 O3 161.9(3) 2_666 .
O12 W4 O6 102.6(5) . .
O7 W4 O6 152.9(3) . .
O15 W4 O6 87.1(3) 2_666 .
O3 W4 O6 87.7(3) . .
O12 W4 O14 175.3(3) . .
O7 W4 O14 76.4(3) . .
O15 W4 O14 85.9(3) 2_666 .
O3 W4 O14 76.0(2) . .
O6 W4 O14 76.7(3) . .
O12 W4 Cs1 66.8(4) . .
O7 W4 Cs1 146.4(2) . .
O15 W4 Cs1 62.7(2) 2_666 .
O3 W4 Cs1 124.3(2) . .
O6 W4 Cs1 48.7(2) . .
O14 W4 Cs1 115.06(15) . .
O12 W4 Cs3A 63.1(5) . .
O7 W4 Cs3A 42.8(3) . .
O15 W4 Cs3A 104.4(2) 2_666 .
O3 W4 Cs3A 85.1(2) . .
O6 W4 Cs3A 162.5(3) . .
O14 W4 Cs3A 116.7(2) . .
Cs1 W4 Cs3A 125.20(16) . .
O12 W4 Cs3 67.2(5) . .
O7 W4 Cs3 38.4(4) . .
O15 W4 Cs3 102.4(3) 2_666 .
O3 W4 Cs3 85.9(3) . .
O6 W4 Cs3 166.8(3) . .
O14 W4 Cs3 112.8(3) . .
Cs1 W4 Cs3 128.0(3) . .
Cs3A W4 Cs3 4.4(4) . .
O13 W5 O7 104.7(4) . .
O13 W5 O16 100.0(4) . 2_666
O7 W5 O16 89.3(3) . 2_666
O13 W5 O8 103.5(4) . .
O7 W5 O8 151.7(3) . .
O16 W5 O8 88.0(3) 2_666 .
O13 W5 O4 96.3(3) . .
O7 W5 O4 88.0(3) . .
O16 W5 O4 163.7(3) 2_666 .
O8 W5 O4 86.8(3) . .
O13 W5 O14 171.4(3) . .
O7 W5 O14 75.7(3) . .
O16 W5 O14 88.6(3) 2_666 .
O8 W5 O14 76.0(3) . .
O4 W5 O14 75.1(3) . .
O13 W5 Cs2 66.3(3) . .
O7 W5 Cs2 134.0(2) . .
O16 W5 Cs2 136.0(2) 2_666 .
O8 W5 Cs2 58.20(19) . .
O4 W5 Cs2 51.0(2) . .
O14 W5 Cs2 106.95(15) . .
O13 W5 Cs1 38.3(3) . 1_455
O7 W5 Cs1 88.9(2) . 1_455
O16 W5 Cs1 64.9(2) 2_666 1_455
O8 W5 Cs1 115.1(2) . 1_455
O4 W5 Cs1 131.14(19) . 1_455
O14 W5 Cs1 149.75(15) . 1_455
Cs2 W5 Cs1 102.47(3) . 1_455
O13 W5 Cs3 66.9(5) . .
O7 W5 Cs3 38.4(4) . .
O16 W5 Cs3 101.8(3) 2_666 .
O8 W5 Cs3 167.2(3) . .
O4 W5 Cs3 86.0(3) . .
O14 W5 Cs3 112.1(3) . .
Cs2 W5 Cs3 109.2(2) . .
Cs1 W5 Cs3 63.1(3) 1_455 .
O11 Cs1 O2S 155.6(3) 2_766 .
O11 Cs1 O13 86.8(2) 2_766 1_655
O2S Cs1 O13 90.5(3) . 1_655
O11 Cs1 O8 69.2(2) 2_766 2_666
O2S Cs1 O8 132.6(3) . 2_666
O13 Cs1 O8 115.9(2) 1_655 2_666
O11 Cs1 O1 97.6(2) 2_766 1_665
O2S Cs1 O1 67.1(2) . 1_665
O13 Cs1 O1 133.1(2) 1_655 1_665
O8 Cs1 O1 109.22(17) 2_666 1_665
O11 Cs1 O10 63.2(2) 2_766 1_665
O2S Cs1 O10 113.2(3) . 1_665
O13 Cs1 O10 149.0(2) 1_655 1_665
O8 Cs1 O10 62.79(19) 2_666 1_665
O1 Cs1 O10 50.82(17) 1_665 1_665
O11 Cs1 O6 116.1(2) 2_766 .
O2S Cs1 O6 84.8(2) . .
O13 Cs1 O6 67.4(2) 1_655 .
O8 Cs1 O6 72.02(17) 2_666 .
O1 Cs1 O6 142.94(17) 1_665 .
O10 Cs1 O6 131.6(2) 1_665 .
O11 Cs1 O1S 75.1(3) 2_766 .
O2S Cs1 O1S 80.7(3) . .
O13 Cs1 O1S 76.7(3) 1_655 .
O8 Cs1 O1S 140.9(2) 2_666 .
O1 Cs1 O1S 59.8(2) 1_665 .
O10 Cs1 O1S 87.3(2) 1_665 .
O6 Cs1 O1S 141.0(2) . .
O11 Cs1 O15 113.7(2) 2_766 2_666
O2S Cs1 O15 89.8(2) . 2_666
O13 Cs1 O15 111.5(2) 1_655 2_666
O8 Cs1 O15 45.06(15) 2_666 2_666
O1 Cs1 O15 109.18(17) 1_665 2_666
O10 Cs1 O15 89.3(2) 1_665 2_666
O6 Cs1 O15 44.45(16) . 2_666
O1S Cs1 O15 167.62(18) . 2_666
O11 Cs1 O10 100.61(19) 2_766 2_666
O2S Cs1 O10 92.1(3) . 2_666
O13 Cs1 O10 154.6(2) 1_655 2_666
O8 Cs1 O10 47.52(16) 2_666 2_666
O1 Cs1 O10 70.48(18) 1_665 2_666
O10 Cs1 O10 49.2(3) 1_665 2_666
O6 Cs1 O10 87.69(18) . 2_666
O1S Cs1 O10 128.6(2) . 2_666
O15 Cs1 O10 43.30(16) 2_666 2_666
O11 Cs1 W2 93.69(17) 2_766 2_666
O2S Cs1 W2 106.0(2) . 2_666
O13 Cs1 W2 131.4(2) 1_655 2_666
O8 Cs1 W2 27.19(12) 2_666 2_666
O1 Cs1 W2 95.15(13) 1_665 2_666
O10 Cs1 W2 62.96(17) 1_665 2_666
O6 Cs1 W2 69.01(13) . 2_666
O1S Cs1 W2 149.92(17) . 2_666
O15 Cs1 W2 27.27(10) 2_666 2_666
O10 Cs1 W2 25.01(11) 2_666 2_666
O11 Cs1 Ta2 93.69(17) 2_766 2_666
O2S Cs1 Ta2 106.0(2) . 2_666
O13 Cs1 Ta2 131.4(2) 1_655 2_666
O8 Cs1 Ta2 27.19(12) 2_666 2_666
O1 Cs1 Ta2 95.15(13) 1_665 2_666
O10 Cs1 Ta2 62.96(17) 1_665 2_666
O6 Cs1 Ta2 69.01(13) . 2_666
O1S Cs1 Ta2 149.92(17) . 2_666
O15 Cs1 Ta2 27.27(10) 2_666 2_666
O10 Cs1 Ta2 25.01(11) 2_666 2_666
W2 Cs1 Ta2 0.000(6) 2_666 2_666
O10 Cs2 O9 157.1(2) 2_556 2
O10 Cs2 O3S 137.3(5) 2_556 2_455
O9 Cs2 O3S 64.6(5) 2 2_455
O10 Cs2 O11 64.2(2) 2_556 1_455
O9 Cs2 O11 127.0(2) 2 1_455
O3S Cs2 O11 79.6(5) 2_455 1_455
O10 Cs2 O4 104.8(2) 2_556 .
O9 Cs2 O4 56.85(17) 2 .
O3S Cs2 O4 101.5(5) 2_455 .
O11 Cs2 O4 97.4(2) 1_455 .
O10 Cs2 O12 79.65(19) 2_556 1_445
O9 Cs2 O12 100.40(19) 2 1_445
O3S Cs2 O12 109.6(5) 2_455 1_445
O11 Cs2 O12 128.8(3) 1_455 1_445
O4 Cs2 O12 127.3(2) . 1_445
O10 Cs2 O3S 136.9(5) 2_556 .
O9 Cs2 O3S 65.5(5) 2 .
O3S Cs2 O3S 22.7(8) 2_455 .
O11 Cs2 O3S 95.4(4) 1_455 .
O4 Cs2 O3S 115.7(4) . .
O12 Cs2 O3S 87.0(4) 1_445 .
O10 Cs2 O8 61.27(19) 2_556 .
O9 Cs2 O8 103.30(18) 2 .
O3S Cs2 O8 123.0(4) 2_455 .
O11 Cs2 O8 64.5(2) 1_455 .
O4 Cs2 O8 46.66(16) . .
O12 Cs2 O8 127.4(2) 1_445 .
O3S Cs2 O8 145.6(4) . .
O10 Cs2 O2S 95.3(2) 2_556 1_445
O9 Cs2 O2S 69.32(19) 2 1_445
O3S Cs2 O2S 122.6(5) 2_455 1_445
O11 Cs2 O2S 157.76(19) 1_455 1_445
O4 Cs2 O2S 79.0(2) . 1_445
O12 Cs2 O2S 48.5(3) 1_445 1_445
O3S Cs2 O2S 106.0(4) . 1_445
O8 Cs2 O2S 99.0(2) . 1_445
O10 Cs2 O13 98.8(2) 2_556 .
O9 Cs2 O13 78.0(2) 2 .
O3S Cs2 O13 76.8(4) 2_455 .
O11 Cs2 O13 55.8(3) 1_455 .
O4 Cs2 O13 45.44(19) . .
O12 Cs2 O13 172.2(3) 1_445 .
O3S Cs2 O13 99.2(4) . .
O8 Cs2 O13 46.62(16) . .
O2S Cs2 O13 124.4(2) 1_445 .
O10 Cs2 O1 71.6(2) 2_556 .
O9 Cs2 O1 85.64(17) 2 .
O3S Cs2 O1 144.5(5) 2_455 .
O11 Cs2 O1 106.56(17) 1_455 .
O4 Cs2 O1 43.47(15) . .
O12 Cs2 O1 93.8(2) 1_445 .
O3S Cs2 O1 150.7(5) . .
O8 Cs2 O1 43.11(16) . .
O2S Cs2 O1 55.96(18) 1_445 .
O13 Cs2 O1 78.44(16) . .
O10 Cs2 O3 133.07(17) 2_556 2
O9 Cs2 O3 47.83(16) 2 2
O3S Cs2 O3 74.6(4) 2_455 2
O11 Cs2 O3 152.38(17) 1_455 2
O4 Cs2 O3 97.37(17) . 2
O12 Cs2 O3 54.32(17) 1_445 2
O3S Cs2 O3 57.1(4) . 2
O8 Cs2 O3 139.77(17) . 2
O2S Cs2 O3 49.01(17) 1_445 2
O13 Cs2 O3 125.43(18) . 2
O1 Cs2 O3 100.21(15) . 2
O4S Cs3 O5S 144.7(19) 1_665 .
O4S Cs3 O1S 100.6(18) 1_665 1_455
O5S Cs3 O1S 114.4(10) . 1_455
O4S Cs3 O3S 28.8(18) 1_665 1_665
O5S Cs3 O3S 150.0(9) . 1_665
O1S Cs3 O3S 82.1(7) 1_455 1_665
O4S Cs3 O7 109.5(19) 1_665 .
O5S Cs3 O7 92.6(7) . .
O1S Cs3 O7 59.1(3) 1_455 .
O3S Cs3 O7 117.4(7) 1_665 .
O4S Cs3 O2S 100(2) 1_665 2_665
O5S Cs3 O2S 63.1(6) . 2_665
O1S Cs3 O2S 126.5(6) 1_455 2_665
O3S Cs3 O2S 128.4(9) 1_665 2_665
O7 Cs3 O2S 67.5(4) . 2_665
O4S Cs3 O13 75.5(15) 1_665 2_565
O5S Cs3 O13 72.8(5) . 2_565
O1S Cs3 O13 147.8(7) 1_455 2_565
O3S Cs3 O13 80.3(6) 1_665 2_565
O7 Cs3 O13 152.8(6) . 2_565
O2S Cs3 O13 85.3(4) 2_665 2_565
O4S Cs3 O2S 131(2) 1_665 1_455
O5S Cs3 O2S 54.7(6) . 1_455
O1S Cs3 O2S 82.2(6) 1_455 1_455
O3S Cs3 O2S 106.9(7) 1_665 1_455
O7 Cs3 O2S 113.3(6) . 1_455
O2S Cs3 O2S 117.8(7) 2_665 1_455
O13 Cs3 O2S 77.4(4) 2_565 1_455
O4S Cs3 Cs3 144.7(19) 1_665 2_565
O5S Cs3 Cs3 0.000(1) . 2_565
O1S Cs3 Cs3 114.4(10) 1_455 2_565
O3S Cs3 Cs3 150.0(9) 1_665 2_565
O7 Cs3 Cs3 92.6(7) . 2_565
O2S Cs3 Cs3 63.1(6) 2_665 2_565
O13 Cs3 Cs3 72.8(5) 2_565 2_565
O2S Cs3 Cs3 54.7(6) 1_455 2_565
O4S Cs3 O9 84.7(19) 1_665 1_565
O5S Cs3 O9 101.7(8) . 1_565
O1S Cs3 O9 72.1(4) 1_455 1_565
O3S Cs3 O9 57.9(6) 1_665 1_565
O7 Cs3 O9 130.7(5) . 1_565
O2S Cs3 O9 158.8(6) 2_665 1_565
O13 Cs3 O9 75.7(4) 2_565 1_565
O2S Cs3 O9 49.3(4) 1_455 1_565
Cs3 Cs3 O9 101.7(8) 2_565 1_565
O4S Cs3 Cs3A 148.5(17) 1_665 2_565
O5S Cs3 Cs3A 4.2(5) . 2_565
O1S Cs3 Cs3A 110.4(6) 1_455 2_565
O3S Cs3 Cs3A 150.5(6) 1_665 2_565
O7 Cs3 Cs3A 91.5(5) . 2_565
O2S Cs3 Cs3A 66.3(4) 2_665 2_565
O13 Cs3 Cs3A 75.4(4) 2_565 2_565
O2S Cs3 Cs3A 51.6(4) 1_455 2_565
Cs3 Cs3 Cs3A 4.2(5) 2_565 2_565
O9 Cs3 Cs3A 99.4(4) 1_565 2_565
O4S Cs3 W4 87.9(18) 1_665 .
O5S Cs3 W4 108.8(7) . .
O1S Cs3 W4 66.9(4) 1_455 .
O3S Cs3 W4 100.7(7) 1_665 .
O7 Cs3 W4 22.2(2) . .
O2S Cs3 W4 65.0(4) 2_665 .
O13 Cs3 W4 143.1(6) 2_565 .
O2S Cs3 W4 135.0(5) 1_455 .
Cs3 Cs3 W4 108.8(7) 2_565 .
O9 Cs3 W4 136.1(4) 1_565 .
Cs3A Cs3 W4 108.9(3) 2_565 .
O4S Cs3A O5S 154.4(14) 1_665 .
O4S Cs3A O3S 23.2(16) 1_665 1_665
O5S Cs3A O3S 147.5(7) . 1_665
O4S Cs3A O2S 116.6(17) 1_665 2_665
O5S Cs3A O2S 63.6(4) . 2_665
O3S Cs3A O2S 139.8(8) 1_665 2_665
O4S Cs3A O1S 99.0(14) 1_665 1_455
O5S Cs3A O1S 101.2(6) . 1_455
O3S Cs3A O1S 82.9(5) 1_665 1_455
O2S Cs3A O1S 123.2(4) 2_665 1_455
O4S Cs3A O7 118.4(15) 1_665 .
O5S Cs3A O7 86.1(4) . .
O3S Cs3A O7 121.3(5) 1_665 .
O2S Cs3A O7 67.3(3) 2_665 .
O1S Cs3A O7 56.8(3) 1_455 .
O4S Cs3A O13 81.4(14) 1_665 2_565
O5S Cs3A O13 73.0(3) . 2_565
O3S Cs3A O13 84.5(5) 1_665 2_565
O2S Cs3A O13 87.6(3) 2_665 2_565
O1S Cs3A O13 143.1(5) 1_455 2_565
O7 Cs3A O13 152.9(4) . 2_565
O4S Cs3A Cs3 152.1(14) 1_665 2_565
O5S Cs3A Cs3 3.7(4) . 2_565
O3S Cs3A Cs3 148.1(5) 1_665 2_565
O2S Cs3A Cs3 60.9(4) 2_665 2_565
O1S Cs3A Cs3 104.8(4) 1_455 2_565
O7 Cs3A Cs3 87.3(3) . 2_565
O13 Cs3A Cs3 70.8(3) 2_565 2_565
O4S Cs3A O9 79.5(15) 1_665 1_565
O5S Cs3A O9 93.2(5) . 1_565
O3S Cs3A O9 57.9(5) 1_665 1_565
O2S Cs3A O9 154.6(4) 2_665 1_565
O1S Cs3A O9 68.9(3) 1_455 1_565
O7 Cs3A O9 124.3(4) . 1_565
O13 Cs3A O9 75.0(3) 2_565 1_565
Cs3 Cs3A O9 95.4(3) 2_565 1_565
O4S Cs3A O2S 124.6(15) 1_665 1_455
O5S Cs3A O2S 47.8(4) . 1_455
O3S Cs3A O2S 104.3(6) 1_665 1_455
O2S Cs3A O2S 111.3(4) 2_665 1_455
O1S Cs3A O2S 75.5(4) 1_455 1_455
O7 Cs3A O2S 104.3(4) . 1_455
O13 Cs3A O2S 74.3(3) 2_565 1_455
Cs3 Cs3A O2S 50.5(3) 2_565 1_455
O9 Cs3A O2S 46.5(3) 1_565 1_455
O4S Cs3A Cs3A 154.4(14) 1_665 2_565
O5S Cs3A Cs3A 0.0 . 2_565
O3S Cs3A Cs3A 147.5(7) 1_665 2_565
O2S Cs3A Cs3A 63.6(4) 2_665 2_565
O1S Cs3A Cs3A 101.2(6) 1_455 2_565
O7 Cs3A Cs3A 86.1(4) . 2_565
O13 Cs3A Cs3A 73.0(3) 2_565 2_565
Cs3 Cs3A Cs3A 3.7(4) 2_565 2_565
O9 Cs3A Cs3A 93.2(5) 1_565 2_565
O2S Cs3A Cs3A 47.8(4) 1_455 2_565
O4S Cs3A W4 96.8(15) 1_665 .
O5S Cs3A W4 105.6(4) . .
O3S Cs3A W4 105.6(5) 1_665 .
O2S Cs3A W4 66.3(2) 2_665 .
O1S Cs3A W4 66.9(2) 1_455 .
O7 Cs3A W4 23.81(18) . .
O13 Cs3A W4 150.0(4) 2_565 .
Cs3 Cs3A W4 105.9(2) 2_565 .
O9 Cs3A W4 134.4(2) 1_565 .
O2S Cs3A W4 127.7(3) 1_455 .
Cs3A Cs3A W4 105.6(4) 2_565 .
W1 O1 W2 115.1(3) . .
W1 O1 Cs1 140.8(3) . 1_445
W2 O1 Cs1 103.0(2) . 1_445
W1 O1 Cs2 96.3(2) . .
W2 O1 Cs2 103.4(3) . .
Cs1 O1 Cs2 83.16(16) 1_445 .
W1 O2 W3 117.4(3) . .
W4 O3 W1 116.4(3) . .
W4 O3 Cs2 154.7(3) . 2
W1 O3 Cs2 88.7(2) . 2
W1 O4 W5 117.1(3) . .
W1 O4 Cs2 115.5(3) . .
W5 O4 Cs2 101.0(3) . .
W2 O5 W3 117.3(3) . .
W3 O6 W4 117.0(4) . .
W3 O6 Cs1 124.4(3) . .
W4 O6 Cs1 104.4(3) . .
W5 O7 W4 117.8(3) . .
W5 O7 Cs3 119.6(5) . .
W4 O7 Cs3 119.4(5) . .
W5 O7 Cs3A 124.9(4) . .
W4 O7 Cs3A 113.4(4) . .
Cs3 O7 Cs3A 6.1(6) . .
W2 O8 W5 117.0(4) . .
W2 O8 Cs1 103.6(2) . 2_666
W5 O8 Cs1 126.7(3) . 2_666
W2 O8 Cs2 116.2(3) . .
W5 O8 Cs2 93.6(2) . .
Cs1 O8 Cs2 98.12(19) 2_666 .
W1 O9 Cs2 120.6(3) . 2
W1 O9 Cs3 123.5(4) . 1_545
Cs2 O9 Cs3 94.0(4) 2 1_545
W1 O9 Cs3A 124.6(3) . 1_545
Cs2 O9 Cs3A 89.4(3) 2 1_545
Cs3 O9 Cs3A 5.1(5) 1_545 1_545
W2 O10 Cs2 133.1(4) . 2_556
W2 O10 Cs1 109.5(3) . 1_445
Cs2 O10 Cs1 108.3(2) 2_556 1_445
W2 O10 Cs1 89.2(3) . 2_666
Cs2 O10 Cs1 86.5(2) 2_556 2_666
Cs1 O10 Cs1 130.8(3) 1_445 2_666
W3 O11 Cs1 123.1(4) . 2_766
W3 O11 Cs2 129.7(3) . 1_655
Cs1 O11 Cs2 106.3(2) 2_766 1_655
W4 O12 Cs2 126.3(4) . 1_665
W5 O13 Cs1 122.1(4) . 1_455
W5 O13 Cs3A 133.8(5) . 2_565
Cs1 O13 Cs3A 85.7(3) 1_455 2_565
W5 O13 Cs3 128.3(6) . 2_565
Cs1 O13 Cs3 88.1(4) 1_455 2_565
Cs3A O13 Cs3 5.7(6) 2_565 2_565
W5 O13 Cs2 88.9(3) . .
Cs1 O13 Cs2 143.4(3) 1_455 .
Cs3A O13 Cs2 85.0(3) 2_565 .
Cs3 O13 Cs2 86.1(4) 2_565 .
W1 O14 W4 91.3(2) . .
W1 O14 W2 90.8(2) . .
W4 O14 W2 177.9(3) . .
W1 O14 W5 90.9(2) . .
W4 O14 W5 90.0(2) . .
W2 O14 W5 90.1(2) . .
W1 O14 W3 91.1(2) . .
W4 O14 W3 89.8(2) . .
W2 O14 W3 90.1(2) . .
W5 O14 W3 178.0(3) . .
W2 O15 Ta4 173.3(4) . 2_666
W2 O15 W4 173.3(4) . 2_666
Ta4 O15 W4 0.000(16) 2_666 2_666
W2 O15 Cs1 87.4(2) . 2_666
Ta4 O15 Cs1 89.9(3) 2_666 2_666
W4 O15 Cs1 89.9(3) 2_666 2_666
W3 O16 Ta5 176.5(4) . 2_666
W3 O16 W5 176.5(4) . 2_666
Ta5 O16 W5 0.00(3) 2_666 2_666
Cs3 O1S Cs3A 5.8(7) 1_655 1_655
Cs3 O1S Cs1 92.0(6) 1_655 .
Cs3A O1S Cs1 97.8(4) 1_655 .
Cs3A O2S Cs1 90.3(3) 2_665 .
Cs3A O2S Cs3 6.2(6) 2_665 2_665
Cs1 O2S Cs3 93.2(4) . 2_665
Cs3A O2S Cs3 67.5(5) 2_665 1_655
Cs1 O2S Cs3 87.6(4) . 1_655
Cs3 O2S Cs3 62.2(7) 2_665 1_655
Cs3A O2S Cs2 142.0(4) 2_665 1_665
Cs1 O2S Cs2 85.2(3) . 1_665
Cs3 O2S Cs2 147.8(5) 2_665 1_665
Cs3 O2S Cs2 149.5(4) 1_655 1_665
Cs3A O2S Cs3A 68.7(4) 2_665 1_655
Cs1 O2S Cs3A 90.2(3) . 1_655
Cs3 O2S Cs3A 63.2(5) 2_665 1_655
Cs3 O2S Cs3A 2.9(4) 1_655 1_655
Cs2 O2S Cs3A 148.8(3) 1_665 1_655
O3S O3S Cs3A 142(3) 2_455 1_445
O3S O3S Cs2 92(2) 2_455 2_455
Cs3A O3S Cs2 103.5(7) 1_445 2_455
O3S O3S Cs3 138(3) 2_455 1_445
Cs3A O3S Cs3 5.2(6) 1_445 1_445
Cs2 O3S Cs3 101.7(8) 2_455 1_445
O3S O3S Cs2 64.9(19) 2_455 .
Cs3A O3S Cs2 95.2(6) 1_445 .
Cs2 O3S Cs2 157.3(8) 2_455 .
Cs3 O3S Cs2 95.8(7) 1_445 .
Cs3A O4S Cs3 10.8(18) 1_445 1_445
Cs3 O5S Cs3 179.999(2) 2_565 .
Cs3 O5S Cs3A 172.1(9) 2_565 .
Cs3 O5S Cs3A 7.9(9) . .
Cs3 O5S Cs3A 7.9(9) 2_565 2_565
Cs3 O5S Cs3A 172.1(9) . 2_565
Cs3A O5S Cs3A 179.999(1) . 2_565

loop_
_geom_bond_atom_site_label_1
_geom_bond_atom_site_label_2
_geom_bond_distance
_geom_bond_site_symmetry_2
W1 O9 1.723(6) .
W1 O1 1.901(7) .
W1 O2 1.920(7) .
W1 O4 1.918(7) .
W1 O3 1.943(7) .
W1 O14 2.293(6) .
W1 Cs2 4.2307(15) 2
W1 Cs2 4.4171(17) .
W2 O10 1.732(7) .
W2 O15 1.879(6) .
W2 O5 1.924(7) .
W2 O8 1.927(7) .
W2 O1 1.985(6) .
W2 O14 2.311(6) .
W2 Cs1 4.0977(12) 2_666
W2 Cs1 4.1242(14) 1_445
W2 Cs2 4.3839(13) 2_556
W3 O11 1.724(8) .
W3 O16 1.886(6) .
W3 O6 1.902(7) .
W3 O5 1.942(7) .
W3 O2 1.961(6) .
W3 O14 2.354(7) .
W3 Cs1 4.2908(12) 2_766
W3 Cs2 4.5042(13) 1_655
W4 O12 1.716(8) .
W4 O7 1.925(8) .
W4 O15 1.928(6) 2_666
W4 O3 1.929(7) .
W4 O6 1.958(7) .
W4 O14 2.310(6) .
W4 Cs1 4.1959(15) .
W4 Cs3A 4.378(9) .
W4 Cs3 4.441(17) .
W5 O13 1.714(8) .
W5 O7 1.916(8) .
W5 O16 1.921(6) 2_666
W5 O8 1.934(7) .
W5 O4 1.953(7) .
W5 O14 2.342(7) .
W5 Cs2 4.0867(13) .
W5 Cs1 4.3252(13) 1_455
W5 Cs3 4.437(17) .
Cs1 O11 3.099(7) 2_766
Cs1 O2S 3.156(9) .
Cs1 O13 3.163(8) 1_655
Cs1 O8 3.192(7) 2_666
Cs1 O1 3.196(7) 1_665
Cs1 O10 3.208(7) 1_665
Cs1 O6 3.256(7) .
Cs1 O1S 3.399(16) .
Cs1 O15 3.729(8) 2_666
Cs1 O10 3.737(9) 2_666
Cs1 W2 4.0977(12) 2_666
Cs1 Ta2 4.0977(12) 2_666
Cs2 O10 3.014(7) 2_556
Cs2 O9 3.086(7) 2
Cs2 O3S 3.12(2) 2_455
Cs2 O11 3.203(8) 1_455
Cs2 O4 3.237(8) .
Cs2 O12 3.437(9) 1_445
Cs2 O3S 3.44(2) .
Cs2 O8 3.480(6) .
Cs2 O2S 3.694(14) 1_445
Cs2 O13 3.743(10) .
Cs2 O1 3.783(7) .
Cs2 O3 3.802(6) 2
Cs3 O4S 1.03(4) 1_665
Cs3 O5S 1.72(2) .
Cs3 O1S 2.967(18) 1_455
Cs3 O3S 3.21(3) 1_665
Cs3 O7 3.167(17) .
Cs3 O2S 3.17(2) 2_665
Cs3 O13 3.443(16) 2_565
Cs3 O2S 3.47(3) 1_455
Cs3 Cs3 3.44(4) 2_565
Cs3 O9 3.61(2) 1_565
Cs3 Cs3A 3.667(16) 2_565
Cs3A O4S 0.727(16) 1_665
Cs3A O5S 1.957(13) .
Cs3A O3S 3.01(3) 1_665
Cs3A O2S 3.110(16) 2_665
Cs3A O1S 3.124(14) 1_455
Cs3A O7 3.242(11) .
Cs3A O13 3.368(11) 2_565
Cs3A Cs3 3.667(16) 2_565
Cs3A O9 3.723(14) 1_565
Cs3A O2S 3.762(19) 1_455
Cs3A Cs3A 3.91(3) 2_565
O1 Cs1 3.196(7) 1_445
O3 Cs2 3.802(6) 2
O8 Cs1 3.192(7) 2_666
O9 Cs2 3.086(7) 2
O9 Cs3 3.61(2) 1_545
O9 Cs3A 3.723(14) 1_545
O10 Cs2 3.014(7) 2_556
O10 Cs1 3.208(7) 1_445
O10 Cs1 3.737(9) 2_666
O11 Cs1 3.099(7) 2_766
O11 Cs2 3.203(8) 1_655
O12 Cs2 3.437(9) 1_665
O13 Cs1 3.163(8) 1_455
O13 Cs3A 3.368(11) 2_565
O13 Cs3 3.443(16) 2_565
O15 Ta4 1.928(6) 2_666
O15 W4 1.928(6) 2_666
O15 Cs1 3.729(8) 2_666
O16 Ta5 1.921(6) 2_666
O16 W5 1.921(6) 2_666
O1S Cs3 2.967(18) 1_655
O1S Cs3A 3.124(14) 1_655
O2S Cs3A 3.110(16) 2_665
O2S Cs3 3.17(2) 2_665
O2S Cs3 3.47(3) 1_655
O2S Cs2 3.694(14) 1_665
O2S Cs3A 3.762(19) 1_655
O3S O3S 1.33(4) 2_455
O3S Cs3A 3.01(3) 1_445
O3S Cs2 3.12(2) 2_455
O3S Cs3 3.21(3) 1_445
O4S Cs3A 0.727(16) 1_445
O4S Cs3 1.03(4) 1_445
O5S Cs3 1.72(2) 2_565
O5S Cs3A 1.957(13) 2_565

loop_
_geom_torsion_atom_site_label_1
_geom_torsion_atom_site_label_2
_geom_torsion_atom_site_label_3
_geom_torsion_atom_site_label_4
_geom_torsion
_geom_torsion_site_symmetry_1
_geom_torsion_site_symmetry_4
O12 W4 Cs3 O4S 1.6(18) . 1_665
O7 W4 Cs3 O4S 167(2) . 1_665
O15 W4 Cs3 O4S 96.0(18) 2_666 1_665
O3 W4 Cs3 O4S -100.2(18) . 1_665
O6 W4 Cs3 O4S -39(3) . 1_665
O14 W4 Cs3 O4S -173.2(17) . 1_665
Cs1 W4 Cs3 O4S 31.1(19) . 1_665
Cs3A W4 Cs3 O4S -21(3) . 1_665
O12 W4 Cs3 O5S 149.9(9) . .
O7 W4 Cs3 O5S -44.8(7) . .
O15 W4 Cs3 O5S -115.7(7) 2_666 .
O3 W4 Cs3 O5S 48.0(8) . .
O6 W4 Cs3 O5S 108.8(15) . .
O14 W4 Cs3 O5S -24.9(8) . .
Cs1 W4 Cs3 O5S 179.4(6) . .
Cs3A W4 Cs3 O5S 128(5) . .
O12 W4 Cs3 O1S -100.8(6) . 1_455
O7 W4 Cs3 O1S 64.4(6) . 1_455
O15 W4 Cs3 O1S -6.4(6) 2_666 1_455
O3 W4 Cs3 O1S 157.3(5) . 1_455
O6 W4 Cs3 O1S -141.9(12) . 1_455
O14 W4 Cs3 O1S 84.3(5) . 1_455
Cs1 W4 Cs3 O1S -71.3(6) . 1_455
Cs3A W4 Cs3 O1S -123(5) . 1_455
O12 W4 Cs3 O3S -24.3(6) . 1_665
O7 W4 Cs3 O3S 141.0(8) . 1_665
O15 W4 Cs3 O3S 70.1(6) 2_666 1_665
O3 W4 Cs3 O3S -126.1(6) . 1_665
O6 W4 Cs3 O3S -65.4(16) . 1_665
O14 W4 Cs3 O3S 160.9(5) . 1_665
Cs1 W4 Cs3 O3S 5.2(7) . 1_665
Cs3A W4 Cs3 O3S -47(4) . 1_665
O12 W4 Cs3 O7 -165.3(6) . .
O15 W4 Cs3 O7 -70.8(5) 2_666 .
O3 W4 Cs3 O7 92.9(5) . .
O6 W4 Cs3 O7 153.7(13) . .
O14 W4 Cs3 O7 19.9(5) . .
Cs1 W4 Cs3 O7 -135.7(4) . .
Cs3A W4 Cs3 O7 172(5) . .
O12 W4 Cs3 O2S 103.3(5) . 2_665
O7 W4 Cs3 O2S -91.5(6) . 2_665
O15 W4 Cs3 O2S -162.3(4) 2_666 2_665
O3 W4 Cs3 O2S 1.4(4) . 2_665
O6 W4 Cs3 O2S 62.2(16) . 2_665
O14 W4 Cs3 O2S -71.6(4) . 2_665
Cs1 W4 Cs3 O2S 132.8(3) . 2_665
Cs3A W4 Cs3 O2S 81(4) . 2_665
O12 W4 Cs3 O13 63.7(10) . 2_565
O7 W4 Cs3 O13 -131.0(13) . 2_565
O15 W4 Cs3 O13 158.2(10) 2_666 2_565
O3 W4 Cs3 O13 -38.1(10) . 2_565
O6 W4 Cs3 O13 23(2) . 2_565
O14 W4 Cs3 O13 -111.1(10) . 2_565
Cs1 W4 Cs3 O13 93.2(10) . 2_565
Cs3A W4 Cs3 O13 41(4) . 2_565
O12 W4 Cs3 O2S -151.5(9) . 1_455
O7 W4 Cs3 O2S 13.7(6) . 1_455
O15 W4 Cs3 O2S -57.1(8) 2_666 1_455
O3 W4 Cs3 O2S 106.6(8) . 1_455
O6 W4 Cs3 O2S 167.4(10) . 1_455
O14 W4 Cs3 O2S 33.6(8) . 1_455
Cs1 W4 Cs3 O2S -122.0(7) . 1_455
Cs3A W4 Cs3 O2S -174(5) . 1_455
O12 W4 Cs3 Cs3 149.9(9) . 2_565
O7 W4 Cs3 Cs3 -44.8(7) . 2_565
O15 W4 Cs3 Cs3 -115.7(8) 2_666 2_565
O3 W4 Cs3 Cs3 48.0(8) . 2_565
O6 W4 Cs3 Cs3 108.8(15) . 2_565
O14 W4 Cs3 Cs3 -24.9(8) . 2_565
Cs1 W4 Cs3 Cs3 179.4(6) . 2_565
Cs3A W4 Cs3 Cs3 128(5) . 2_565
O12 W4 Cs3 O9 -78.5(9) . 1_565
O7 W4 Cs3 O9 86.8(9) . 1_565
O15 W4 Cs3 O9 16.0(9) 2_666 1_565
O3 W4 Cs3 O9 179.7(9) . 1_565
O6 W4 Cs3 O9 -119.5(12) . 1_565
O14 W4 Cs3 O9 106.7(8) . 1_565
Cs1 W4 Cs3 O9 -49.0(10) . 1_565
Cs3A W4 Cs3 O9 -101(5) . 1_565
O12 W4 Cs3 Cs3A 154.4(5) . 2_565
O7 W4 Cs3 Cs3A -40.4(4) . 2_565
O15 W4 Cs3 Cs3A -111.2(3) 2_666 2_565
O3 W4 Cs3 Cs3A 52.5(3) . 2_565
O6 W4 Cs3 Cs3A 113.3(14) . 2_565
O14 W4 Cs3 Cs3A -20.5(4) . 2_565
Cs1 W4 Cs3 Cs3A -176.13(13) . 2_565
Cs3A W4 Cs3 Cs3A 132(4) . 2_565
O12 W4 Cs3A O4S -7.3(15) . 1_665
O7 W4 Cs3A O4S 156.5(15) . 1_665
O15 W4 Cs3A O4S 85.4(15) 2_666 1_665
O3 W4 Cs3A O4S -110.3(15) . 1_665
O6 W4 Cs3A O4S -44.6(16) . 1_665
O14 W4 Cs3A O4S 178.0(15) . 1_665
Cs1 W4 Cs3A O4S 18.9(15) . 1_665
Cs3 W4 Cs3A O4S 150(4) . 1_665
O12 W4 Cs3A O5S 160.0(6) . .
O7 W4 Cs3A O5S -36.2(5) . .
O15 W4 Cs3A O5S -107.3(4) 2_666 .
O3 W4 Cs3A O5S 57.0(4) . .
O6 W4 Cs3A O5S 122.7(9) . .
O14 W4 Cs3A O5S -14.7(5) . .
Cs1 W4 Cs3A O5S -173.8(3) . .
Cs3 W4 Cs3A O5S -43(4) . .
O12 W4 Cs3A O3S -29.2(6) . 1_665
O7 W4 Cs3A O3S 134.6(7) . 1_665
O15 W4 Cs3A O3S 63.5(6) 2_666 1_665
O3 W4 Cs3A O3S -132.2(6) . 1_665
O6 W4 Cs3A O3S -66.5(10) . 1_665
O14 W4 Cs3A O3S 156.1(6) . 1_665
Cs1 W4 Cs3A O3S -3.0(6) . 1_665
Cs3 W4 Cs3A O3S 128(5) . 1_665
O12 W4 Cs3A O2S 108.9(5) . 2_665
O7 W4 Cs3A O2S -87.3(5) . 2_665
O15 W4 Cs3A O2S -158.5(4) 2_666 2_665
O3 W4 Cs3A O2S 5.8(4) . 2_665
O6 W4 Cs3A O2S 71.6(9) . 2_665
O14 W4 Cs3A O2S -65.8(4) . 2_665
Cs1 W4 Cs3A O2S 135.0(3) . 2_665
Cs3 W4 Cs3A O2S -94(4) . 2_665
O12 W4 Cs3A O1S -104.2(5) . 1_455
O7 W4 Cs3A O1S 59.6(5) . 1_455
O15 W4 Cs3A O1S -11.5(5) 2_666 1_455
O3 W4 Cs3A O1S 152.8(4) . 1_455
O6 W4 Cs3A O1S -141.5(8) . 1_455
O14 W4 Cs3A O1S 81.1(4) . 1_455
Cs1 W4 Cs3A O1S -78.0(4) . 1_455
Cs3 W4 Cs3A O1S 53(4) . 1_455
O12 W4 Cs3A O7 -163.8(5) . .
O15 W4 Cs3A O7 -71.1(4) 2_666 .
O3 W4 Cs3A O7 93.2(4) . .
O6 W4 Cs3A O7 158.9(8) . .
O14 W4 Cs3A O7 21.5(4) . .
Cs1 W4 Cs3A O7 -137.6(3) . .
Cs3 W4 Cs3A O7 -7(4) . .
O12 W4 Cs3A O13 77.2(9) . 2_565
O7 W4 Cs3A O13 -119.0(10) . 2_565
O15 W4 Cs3A O13 169.9(9) 2_666 2_565
O3 W4 Cs3A O13 -25.8(9) . 2_565
O6 W4 Cs3A O13 39.9(14) . 2_565
O14 W4 Cs3A O13 -97.5(9) . 2_565
Cs1 W4 Cs3A O13 103.4(8) . 2_565
Cs3 W4 Cs3A O13 -126(5) . 2_565
O12 W4 Cs3A Cs3 156.2(4) . 2_565
O7 W4 Cs3A Cs3 -40.0(4) . 2_565
O15 W4 Cs3A Cs3 -111.1(3) 2_666 2_565
O3 W4 Cs3A Cs3 53.2(3) . 2_565
O6 W4 Cs3A Cs3 118.9(8) . 2_565
O14 W4 Cs3A Cs3 -18.5(3) . 2_565
Cs1 W4 Cs3A Cs3 -177.7(2) . 2_565
Cs3 W4 Cs3A Cs3 -47(4) . 2_565
O12 W4 Cs3A O9 -89.3(6) . 1_565
O7 W4 Cs3A O9 74.5(6) . 1_565
O15 W4 Cs3A O9 3.4(6) 2_666 1_565
O3 W4 Cs3A O9 167.7(6) . 1_565
O6 W4 Cs3A O9 -126.6(8) . 1_565
O14 W4 Cs3A O9 96.1(5) . 1_565
Cs1 W4 Cs3A O9 -63.1(6) . 1_565
Cs3 W4 Cs3A O9 68(4) . 1_565
O12 W4 Cs3A O2S -151.8(5) . 1_455
O7 W4 Cs3A O2S 12.0(4) . 1_455
O15 W4 Cs3A O2S -59.1(4) 2_666 1_455
O3 W4 Cs3A O2S 105.2(4) . 1_455
O6 W4 Cs3A O2S 170.9(7) . 1_455
O14 W4 Cs3A O2S 33.5(4) . 1_455
Cs1 W4 Cs3A O2S -125.6(3) . 1_455
Cs3 W4 Cs3A O2S 5(4) . 1_455
O12 W4 Cs3A Cs3A 160.0(6) . 2_565
O7 W4 Cs3A Cs3A -36.2(5) . 2_565
O15 W4 Cs3A Cs3A -107.3(4) 2_666 2_565
O3 W4 Cs3A Cs3A 57.0(4) . 2_565
O6 W4 Cs3A Cs3A 122.7(9) . 2_565
O14 W4 Cs3A Cs3A -14.7(5) . 2_565
Cs1 W4 Cs3A Cs3A -173.8(3) . 2_565
Cs3 W4 Cs3A Cs3A -43(4) . 2_565
O9 W1 O1 W2 179.4(4) . .
O2 W1 O1 W2 76.9(4) . .
O4 W1 O1 W2 -77.2(4) . .
O3 W1 O1 W2 -0.1(9) . .
O14 W1 O1 W2 -0.1(3) . .
Cs2 W1 O1 W2 174.99(7) 2 .
Cs2 W1 O1 W2 -108.1(4) . .
O9 W1 O1 Cs1 14.4(6) . 1_445
O2 W1 O1 Cs1 -88.1(5) . 1_445
O4 W1 O1 Cs1 117.8(5) . 1_445
O3 W1 O1 Cs1 -165.1(5) . 1_445
O14 W1 O1 Cs1 -165.1(5) . 1_445
Cs2 W1 O1 Cs1 10.0(7) 2 1_445
Cs2 W1 O1 Cs1 86.9(5) . 1_445
O9 W1 O1 Cs2 -72.6(3) . .
O2 W1 O1 Cs2 -175.0(2) . .
O4 W1 O1 Cs2 30.8(2) . .
O3 W1 O1 Cs2 108.0(6) . .
O14 W1 O1 Cs2 107.9(2) . .
Cs2 W1 O1 Cs2 -77.0(3) 2 .
O10 W2 O1 W1 178.7(4) . .
O15 W2 O1 W1 -0.4(15) . .
O5 W2 O1 W1 -77.2(4) . .
O8 W2 O1 W1 77.4(4) . .
O14 W2 O1 W1 0.1(3) . .
Cs1 W2 O1 W1 114.1(3) 2_666 .
Cs1 W2 O1 W1 -170.4(5) 1_445 .
Cs2 W2 O1 W1 -166.0(2) 2_556 .
O10 W2 O1 Cs1 -11.0(4) . 1_445
O15 W2 O1 Cs1 170.0(11) . 1_445
O5 W2 O1 Cs1 93.1(3) . 1_445
O8 W2 O1 Cs1 -112.2(3) . 1_445
O14 W2 O1 Cs1 170.5(3) . 1_445
Cs1 W2 O1 Cs1 -75.6(2) 2_666 1_445
Cs2 W2 O1 Cs1 4.3(3) 2_556 1_445
O10 W2 O1 Cs2 75.0(3) . .
O15 W2 O1 Cs2 -104.0(12) . .
O5 W2 O1 Cs2 179.1(2) . .
O8 W2 O1 Cs2 -26.3(3) . .
O14 W2 O1 Cs2 -103.6(2) . .
Cs1 W2 O1 Cs2 10.4(3) 2_666 .
Cs1 W2 O1 Cs2 86.0(2) 1_445 .
Cs2 W2 O1 Cs2 90.30(19) 2_556 .
O10 Cs2 O1 W1 -164.0(3) 2_556 .
O9 Cs2 O1 W1 18.1(2) 2 .
O3S Cs2 O1 W1 -14.0(8) 2_455 .
O11 Cs2 O1 W1 -109.4(3) 1_455 .
O4 Cs2 O1 W1 -26.2(2) . .
O12 Cs2 O1 W1 118.2(2) 1_445 .
O3S Cs2 O1 W1 27.6(9) . .
O8 Cs2 O1 W1 -96.7(3) . .
O2S Cs2 O1 W1 86.0(3) 1_445 .
O13 Cs2 O1 W1 -60.6(3) . .
O3 Cs2 O1 W1 63.8(2) 2 .
O10 Cs2 O1 W2 -46.3(2) 2_556 .
O9 Cs2 O1 W2 135.7(3) 2 .
O3S Cs2 O1 W2 103.7(8) 2_455 .
O11 Cs2 O1 W2 8.3(3) 1_455 .
O4 Cs2 O1 W2 91.5(3) . .
O12 Cs2 O1 W2 -124.1(3) 1_445 .
O3S Cs2 O1 W2 145.2(8) . .
O8 Cs2 O1 W2 21.0(2) . .
O2S Cs2 O1 W2 -156.4(3) 1_445 .
O13 Cs2 O1 W2 57.1(3) . .
O3 Cs2 O1 W2 -178.5(2) 2 .
O10 Cs2 O1 Cs1 55.44(18) 2_556 1_445
O9 Cs2 O1 Cs1 -122.48(17) 2 1_445
O3S Cs2 O1 Cs1 -154.5(7) 2_455 1_445
O11 Cs2 O1 Cs1 110.1(2) 1_455 1_445
O4 Cs2 O1 Cs1 -166.7(3) . 1_445
O12 Cs2 O1 Cs1 -22.32(18) 1_445 1_445
O3S Cs2 O1 Cs1 -113.0(8) . 1_445
O8 Cs2 O1 Cs1 122.8(2) . 1_445
O2S Cs2 O1 Cs1 -54.56(19) 1_445 1_445
O13 Cs2 O1 Cs1 158.9(2) . 1_445
O3 Cs2 O1 Cs1 -76.73(15) 2 1_445
O9 W1 O2 W3 179.1(4) . .
O1 W1 O2 W3 -78.2(4) . .
O4 W1 O2 W3 2.1(9) . .
O3 W1 O2 W3 76.8(4) . .
O14 W1 O2 W3 0.2(3) . .
Cs2 W1 O2 W3 140.0(3) 2 .
Cs2 W1 O2 W3 -85.7(5) . .
O11 W3 O2 W1 179.8(5) . .
O16 W3 O2 W1 9.0(14) . .
O6 W3 O2 W1 -77.0(4) . .
O5 W3 O2 W1 76.0(4) . .
O14 W3 O2 W1 -0.2(3) . .
Cs1 W3 O2 W1 160.6(2) 2_766 .
Cs2 W3 O2 W1 -172.2(5) 1_655 .
O12 W4 O3 W1 179.2(5) . .
O7 W4 O3 W1 -76.3(4) . .
O15 W4 O3 W1 3.4(12) 2_666 .
O6 W4 O3 W1 76.8(4) . .
O14 W4 O3 W1 0.0(3) . .
Cs1 W4 O3 W1 111.0(3) . .
Cs3A W4 O3 W1 -119.1(4) . .
Cs3 W4 O3 W1 -114.7(4) . .
O12 W4 O3 Cs2 7.1(8) . 2
O7 W4 O3 Cs2 111.6(7) . 2
O15 W4 O3 Cs2 -168.7(7) 2_666 2
O6 W4 O3 Cs2 -95.3(7) . 2
O14 W4 O3 Cs2 -172.1(7) . 2
Cs1 W4 O3 Cs2 -61.1(7) . 2
Cs3A W4 O3 Cs2 68.8(7) . 2
Cs3 W4 O3 Cs2 73.2(7) . 2
O9 W1 O3 W4 -179.5(4) . .
O1 W1 O3 W4 0.0(9) . .
O2 W1 O3 W4 -77.3(4) . .
O4 W1 O3 W4 77.4(4) . .
O14 W1 O3 W4 0.0(3) . .
Cs2 W1 O3 W4 -176.6(4) 2 .
Cs2 W1 O3 W4 90.6(4) . .
O9 W1 O3 Cs2 -2.9(3) . 2
O1 W1 O3 Cs2 176.6(6) . 2
O2 W1 O3 Cs2 99.3(2) . 2
O4 W1 O3 Cs2 -105.9(2) . 2
O14 W1 O3 Cs2 176.6(2) . 2
Cs2 W1 O3 Cs2 -92.75(17) . 2
O9 W1 O4 W5 -179.7(4) . .
O1 W1 O4 W5 77.5(4) . .
O2 W1 O4 W5 -2.7(9) . .
O3 W1 O4 W5 -77.5(4) . .
O14 W1 O4 W5 -0.8(3) . .
Cs2 W1 O4 W5 -139.8(3) 2 .
Cs2 W1 O4 W5 118.8(5) . .
O9 W1 O4 Cs2 61.5(3) . .
O1 W1 O4 Cs2 -41.3(3) . .
O2 W1 O4 Cs2 -121.5(6) . .
O3 W1 O4 Cs2 163.8(3) . .
O14 W1 O4 Cs2 -119.6(3) . .
Cs2 W1 O4 Cs2 101.5(2) 2 .
O13 W5 O4 W1 -178.8(5) . .
O7 W5 O4 W1 76.5(4) . .
O16 W5 O4 W1 -4.2(13) 2_666 .
O8 W5 O4 W1 -75.6(4) . .
O14 W5 O4 W1 0.8(3) . .
Cs2 W5 O4 W1 -126.3(4) . .
Cs1 W5 O4 W1 163.39(16) 1_455 .
Cs3 W5 O4 W1 114.9(5) . .
O13 W5 O4 Cs2 -52.5(4) . .
O7 W5 O4 Cs2 -157.1(3) . .
O16 W5 O4 Cs2 122.2(10) 2_666 .
O8 W5 O4 Cs2 50.7(3) . .
O14 W5 O4 Cs2 127.1(2) . .
Cs1 W5 O4 Cs2 -70.3(3) 1_455 .
Cs3 W5 O4 Cs2 -118.8(3) . .
O10 Cs2 O4 W1 70.0(3) 2_556 .
O9 Cs2 O4 W1 -95.1(3) 2 .
O3S Cs2 O4 W1 -144.0(5) 2_455 .
O11 Cs2 O4 W1 135.1(3) 1_455 .
O12 Cs2 O4 W1 -18.2(4) 1_445 .
O3S Cs2 O4 W1 -125.3(5) . .
O8 Cs2 O4 W1 91.2(3) . .
O2S Cs2 O4 W1 -22.7(3) 1_445 .
O13 Cs2 O4 W1 157.8(4) . .
O1 Cs2 O4 W1 28.8(2) . .
O3 Cs2 O4 W1 -68.3(3) 2 .
O10 Cs2 O4 W5 -57.4(3) 2_556 .
O9 Cs2 O4 W5 137.6(3) 2 .
O3S Cs2 O4 W5 88.6(5) 2_455 .
O11 Cs2 O4 W5 7.7(3) 1_455 .
O12 Cs2 O4 W5 -145.5(2) 1_445 .
O3S Cs2 O4 W5 107.4(5) . .
O8 Cs2 O4 W5 -36.2(2) . .
O2S Cs2 O4 W5 -150.0(3) 1_445 .
O13 Cs2 O4 W5 30.5(2) . .
O1 Cs2 O4 W5 -98.6(3) . .
O3 Cs2 O4 W5 164.3(2) 2 .
O10 W2 O5 W3 172.3(4) . .
O15 W2 O5 W3 -88.1(4) . .
O8 W2 O5 W3 1.8(8) . .
O1 W2 O5 W3 77.9(4) . .
O14 W2 O5 W3 1.5(3) . .
Cs1 W2 O5 W3 -121.4(3) 2_666 .
Cs1 W2 O5 W3 126.8(3) 1_445 .
Cs2 W2 O5 W3 -160.6(3) 2_556 .
O11 W3 O5 W2 -171.2(4) . .
O16 W3 O5 W2 89.0(4) . .
O6 W3 O5 W2 0.3(8) . .
O2 W3 O5 W2 -76.6(4) . .
O14 W3 O5 W2 -1.5(3) . .
Cs1 W3 O5 W2 154.9(3) 2_766 .
Cs2 W3 O5 W2 -136.8(3) 1_655 .
O11 W3 O6 W4 170.0(4) . .
O16 W3 O6 W4 -89.3(4) . .
O5 W3 O6 W4 -1.5(8) . .
O2 W3 O6 W4 75.1(4) . .
O14 W3 O6 W4 0.2(3) . .
Cs1 W3 O6 W4 -152.8(2) 2_766 .
Cs2 W3 O6 W4 137.9(3) 1_655 .
O11 W3 O6 Cs1 -56.7(4) . .
O16 W3 O6 Cs1 44.0(4) . .
O5 W3 O6 Cs1 131.8(5) . .
O2 W3 O6 Cs1 -151.6(4) . .
O14 W3 O6 Cs1 133.5(4) . .
Cs1 W3 O6 Cs1 -19.5(4) 2_766 .
Cs2 W3 O6 Cs1 -88.8(3) 1_655 .
O12 W4 O6 W3 -175.4(4) . .
O7 W4 O6 W3 5.7(9) . .
O15 W4 O6 W3 86.2(4) 2_666 .
O3 W4 O6 W3 -76.5(4) . .
O14 W4 O6 W3 -0.2(3) . .
Cs1 W4 O6 W3 141.7(5) . .
Cs3A W4 O6 W3 -141.8(6) . .
Cs3 W4 O6 W3 -137.1(13) . .
O12 W4 O6 Cs1 42.9(4) . .
O7 W4 O6 Cs1 -135.9(6) . .
O15 W4 O6 Cs1 -55.5(3) 2_666 .
O3 W4 O6 Cs1 141.9(3) . .
O14 W4 O6 Cs1 -141.9(3) . .
Cs3A W4 O6 Cs1 76.5(8) . .
Cs3 W4 O6 Cs1 81.3(14) . .
O11 Cs1 O6 W3 -2.5(4) 2_766 .
O2S Cs1 O6 W3 164.5(4) . .
O13 Cs1 O6 W3 71.8(4) 1_655 .
O8 Cs1 O6 W3 -57.4(4) 2_666 .
O1 Cs1 O6 W3 -155.7(3) 1_665 .
O10 Cs1 O6 W3 -78.8(4) 1_665 .
O1S Cs1 O6 W3 96.2(4) . .
O15 Cs1 O6 W3 -100.6(4) 2_666 .
O10 Cs1 O6 W3 -103.2(4) 2_666 .
W2 Cs1 O6 W3 -86.1(4) 2_666 .
Ta2 Cs1 O6 W3 -86.1(4) 2_666 .
O11 Cs1 O6 W4 135.5(3) 2_766 .
O2S Cs1 O6 W4 -57.5(3) . .
O13 Cs1 O6 W4 -150.2(3) 1_655 .
O8 Cs1 O6 W4 80.5(3) 2_666 .
O1 Cs1 O6 W4 -17.8(5) 1_665 .
O10 Cs1 O6 W4 59.2(3) 1_665 .
O1S Cs1 O6 W4 -125.8(3) . .
O15 Cs1 O6 W4 37.4(2) 2_666 .
O10 Cs1 O6 W4 34.8(3) 2_666 .
W2 Cs1 O6 W4 51.8(2) 2_666 .
Ta2 Cs1 O6 W4 51.8(2) 2_666 .
O13 W5 O7 W4 -169.7(4) . .
O16 W5 O7 W4 90.2(4) 2_666 .
O8 W5 O7 W4 5.7(8) . .
O4 W5 O7 W4 -73.7(4) . .
O14 W5 O7 W4 1.4(3) . .
Cs2 W5 O7 W4 -98.6(4) . .
Cs1 W5 O7 W4 155.1(3) 1_455 .
Cs3 W5 O7 W4 -159.7(7) . .
O13 W5 O7 Cs3 -10.0(6) . .
O16 W5 O7 Cs3 -110.1(5) 2_666 .
O8 W5 O7 Cs3 165.4(6) . .
O4 W5 O7 Cs3 86.0(5) . .
O14 W5 O7 Cs3 161.1(5) . .
Cs2 W5 O7 Cs3 61.2(6) . .
Cs1 W5 O7 Cs3 -45.2(5) 1_455 .
O13 W5 O7 Cs3A -13.5(5) . .
O16 W5 O7 Cs3A -113.6(4) 2_666 .
O8 W5 O7 Cs3A 162.0(5) . .
O4 W5 O7 Cs3A 82.5(4) . .
O14 W5 O7 Cs3A 157.6(4) . .
Cs2 W5 O7 Cs3A 57.7(5) . .
Cs1 W5 O7 Cs3A -48.7(4) 1_455 .
Cs3 W5 O7 Cs3A -3.5(6) . .
O12 W4 O7 W5 173.8(4) . .
O15 W4 O7 W5 -87.6(4) 2_666 .
O3 W4 O7 W5 74.6(4) . .
O6 W4 O7 W5 -7.4(9) . .
O14 W4 O7 W5 -1.4(3) . .
Cs1 W4 O7 W5 -116.4(4) . .
Cs3A W4 O7 W5 158.9(6) . .
Cs3 W4 O7 W5 159.7(7) . .
O12 W4 O7 Cs3 14.0(6) . .
O15 W4 O7 Cs3 112.6(5) 2_666 .
O3 W4 O7 Cs3 -85.2(5) . .
O6 W4 O7 Cs3 -167.2(6) . .
O14 W4 O7 Cs3 -161.2(5) . .
Cs1 W4 O7 Cs3 83.8(5) . .
Cs3A W4 O7 Cs3 -0.9(5) . .
O12 W4 O7 Cs3A 14.9(5) . .
O15 W4 O7 Cs3A 113.5(4) 2_666 .
O3 W4 O7 Cs3A -84.3(3) . .
O6 W4 O7 Cs3A -166.3(5) . .
O14 W4 O7 Cs3A -160.3(4) . .
Cs1 W4 O7 Cs3A 84.7(4) . .
Cs3 W4 O7 Cs3A 0.9(5) . .
O4S Cs3 O7 W5 -173.3(19) 1_665 .
O5S Cs3 O7 W5 -21.3(9) . .
O1S Cs3 O7 W5 95.8(6) 1_455 .
O3S Cs3 O7 W5 156.4(7) 1_665 .
O2S Cs3 O7 W5 -80.7(5) 2_665 .
O13 Cs3 O7 W5 -77.2(19) 2_565 .
O2S Cs3 O7 W5 31.1(7) 1_455 .
Cs3 Cs3 O7 W5 -21.3(9) 2_565 .
O9 Cs3 O7 W5 86.6(9) 1_565 .
Cs3A Cs3 O7 W5 -17.2(5) 2_565 .
W4 Cs3 O7 W5 -159.4(7) . .
O4S Cs3 O7 W4 -14(2) 1_665 .
O5S Cs3 O7 W4 138.1(7) . .
O1S Cs3 O7 W4 -104.8(6) 1_455 .
O3S Cs3 O7 W4 -44.2(9) 1_665 .
O2S Cs3 O7 W4 78.7(5) 2_665 .
O13 Cs3 O7 W4 82.2(18) 2_565 .
O2S Cs3 O7 W4 -169.5(4) 1_455 .
Cs3 Cs3 O7 W4 138.1(7) 2_565 .
O9 Cs3 O7 W4 -114.0(9) 1_565 .
Cs3A Cs3 O7 W4 142.2(4) 2_565 .
O4S Cs3 O7 Cs3A -21(3) 1_665 .
O5S Cs3 O7 Cs3A 131(5) . .
O1S Cs3 O7 Cs3A -112(5) 1_455 .
O3S Cs3 O7 Cs3A -52(4) 1_665 .
O2S Cs3 O7 Cs3A 71(4) 2_665 .
O13 Cs3 O7 Cs3A 75(4) 2_565 .
O2S Cs3 O7 Cs3A -177(5) 1_455 .
Cs3 Cs3 O7 Cs3A 131(5) 2_565 .
O9 Cs3 O7 Cs3A -122(5) 1_565 .
Cs3A Cs3 O7 Cs3A 135(4) 2_565 .
W4 Cs3 O7 Cs3A -8(5) . .
O4S Cs3A O7 W5 176.1(17) 1_665 .
O5S Cs3A O7 W5 -11.9(6) . .
O3S Cs3A O7 W5 149.5(7) 1_665 .
O2S Cs3A O7 W5 -74.8(5) 2_665 .
O1S Cs3A O7 W5 94.2(5) 1_455 .
O13 Cs3A O7 W5 -50.9(14) 2_565 .
Cs3 Cs3A O7 W5 -15.4(4) 2_565 .
O9 Cs3A O7 W5 79.3(5) 1_565 .
O2S Cs3A O7 W5 32.6(5) 1_455 .
Cs3A Cs3A O7 W5 -11.9(6) 2_565 .
W4 Cs3A O7 W5 -157.1(6) . .
O4S Cs3A O7 W4 -26.7(18) 1_665 .
O5S Cs3A O7 W4 145.2(4) . .
O3S Cs3A O7 W4 -53.3(8) 1_665 .
O2S Cs3A O7 W4 82.3(4) 2_665 .
O1S Cs3A O7 W4 -108.6(5) 1_455 .
O13 Cs3A O7 W4 106.3(12) 2_565 .
Cs3 Cs3A O7 W4 141.7(4) 2_565 .
O9 Cs3A O7 W4 -123.6(5) 1_565 .
O2S Cs3A O7 W4 -170.2(3) 1_455 .
Cs3A Cs3A O7 W4 145.2(4) 2_565 .
O4S Cs3A O7 Cs3 146(5) 1_665 .
O5S Cs3A O7 Cs3 -42(4) . .
O3S Cs3A O7 Cs3 119(5) 1_665 .
O2S Cs3A O7 Cs3 -105(4) 2_665 .
O1S Cs3A O7 Cs3 64(4) 1_455 .
O13 Cs3A O7 Cs3 -81(4) 2_565 .
Cs3 Cs3A O7 Cs3 -45(4) 2_565 .
O9 Cs3A O7 Cs3 49(4) 1_565 .
O2S Cs3A O7 Cs3 3(4) 1_455 .
Cs3A Cs3A O7 Cs3 -42(4) 2_565 .
W4 Cs3A O7 Cs3 173(4) . .
O10 W2 O8 W5 -172.4(4) . .
O15 W2 O8 W5 88.1(4) . .
O5 W2 O8 W5 -1.8(8) . .
O1 W2 O8 W5 -77.9(4) . .
O14 W2 O8 W5 -1.4(3) . .
Cs1 W2 O8 W5 144.4(5) 2_666 .
Cs1 W2 O8 W5 -124.0(3) 1_445 .
Cs2 W2 O8 W5 158.9(2) 2_556 .
O10 W2 O8 Cs1 43.2(3) . 2_666
O15 W2 O8 Cs1 -56.3(3) . 2_666
O5 W2 O8 Cs1 -146.2(5) . 2_666
O1 W2 O8 Cs1 137.7(3) . 2_666
O14 W2 O8 Cs1 -145.8(2) . 2_666
Cs1 W2 O8 Cs1 91.57(17) 1_445 2_666
Cs2 W2 O8 Cs1 14.5(3) 2_556 2_666
O10 W2 O8 Cs2 -63.1(4) . .
O15 W2 O8 Cs2 -162.6(3) . .
O5 W2 O8 Cs2 107.5(6) . .
O1 W2 O8 Cs2 31.4(3) . .
O14 W2 O8 Cs2 107.9(3) . .
Cs1 W2 O8 Cs2 -106.3(3) 2_666 .
Cs1 W2 O8 Cs2 -14.7(3) 1_445 .
Cs2 W2 O8 Cs2 -91.8(2) 2_556 .
O13 W5 O8 W2 172.5(4) . .
O7 W5 O8 W2 -2.9(8) . .
O16 W5 O8 W2 -87.7(4) 2_666 .
O4 W5 O8 W2 76.8(4) . .
O14 W5 O8 W2 1.4(3) . .
Cs2 W5 O8 W2 121.9(4) . .
Cs1 W5 O8 W2 -148.6(2) 1_455 .
Cs3 W5 O8 W2 132.2(15) . .
O13 W5 O8 Cs1 -52.3(4) . 2_666
O7 W5 O8 Cs1 132.2(5) . 2_666
O16 W5 O8 Cs1 47.4(4) 2_666 2_666
O4 W5 O8 Cs1 -148.0(4) . 2_666
O14 W5 O8 Cs1 136.5(3) . 2_666
Cs2 W5 O8 Cs1 -102.9(4) . 2_666
Cs1 W5 O8 Cs1 -13.5(4) 1_455 2_666
Cs3 W5 O8 Cs1 -92.7(16) . 2_666
O13 W5 O8 Cs2 50.6(3) . .
O7 W5 O8 Cs2 -124.9(5) . .
O16 W5 O8 Cs2 150.4(3) 2_666 .
O4 W5 O8 Cs2 -45.1(3) . .
O14 W5 O8 Cs2 -120.5(2) . .
Cs1 W5 O8 Cs2 89.42(16) 1_455 .
Cs3 W5 O8 Cs2 10.3(16) . .
O10 Cs2 O8 W2 69.8(3) 2_556 .
O9 Cs2 O8 W2 -92.0(3) 2 .
O3S Cs2 O8 W2 -160.2(6) 2_455 .
O11 Cs2 O8 W2 143.0(4) 1_455 .
O4 Cs2 O8 W2 -86.7(4) . .
O12 Cs2 O8 W2 22.5(4) 1_445 .
O3S Cs2 O8 W2 -157.9(8) . .
O2S Cs2 O8 W2 -21.3(3) 1_445 .
O13 Cs2 O8 W2 -150.9(4) . .
O1 Cs2 O8 W2 -23.5(2) . .
O3 Cs2 O8 W2 -54.1(4) 2 .
O10 Cs2 O8 W5 -167.6(4) 2_556 .
O9 Cs2 O8 W5 30.6(3) 2 .
O3S Cs2 O8 W5 -37.6(7) 2_455 .
O11 Cs2 O8 W5 -94.4(3) 1_455 .
O4 Cs2 O8 W5 35.9(2) . .
O12 Cs2 O8 W5 145.1(3) 1_445 .
O3S Cs2 O8 W5 -35.3(9) . .
O2S Cs2 O8 W5 101.3(3) 1_445 .
O13 Cs2 O8 W5 -28.3(3) . .
O1 Cs2 O8 W5 99.1(3) . .
O3 Cs2 O8 W5 68.5(3) 2 .
O10 Cs2 O8 Cs1 -39.7(2) 2_556 2_666
O9 Cs2 O8 Cs1 158.41(18) 2 2_666
O3S Cs2 O8 Cs1 90.3(6) 2_455 2_666
O11 Cs2 O8 Cs1 33.4(2) 1_455 2_666
O4 Cs2 O8 Cs1 163.8(3) . 2_666
O12 Cs2 O8 Cs1 -87.1(3) 1_445 2_666
O3S Cs2 O8 Cs1 92.5(8) . 2_666
O2S Cs2 O8 Cs1 -130.85(19) 1_445 2_666
O13 Cs2 O8 Cs1 99.6(3) . 2_666
O1 Cs2 O8 Cs1 -133.1(3) . 2_666
O3 Cs2 O8 Cs1 -163.66(16) 2 2_666
O1 W1 O9 Cs2 -175.7(3) . 2
O2 W1 O9 Cs2 -85.2(4) . 2
O4 W1 O9 Cs2 93.4(4) . 2
O3 W1 O9 Cs2 4.1(4) . 2
O14 W1 O9 Cs2 -21(15) . 2
Cs2 W1 O9 Cs2 129.3(3) . 2
O1 W1 O9 Cs3 -56.5(6) . 1_545
O2 W1 O9 Cs3 34.0(6) . 1_545
O4 W1 O9 Cs3 -147.4(6) . 1_545
O3 W1 O9 Cs3 123.3(6) . 1_545
O14 W1 O9 Cs3 98(15) . 1_545
Cs2 W1 O9 Cs3 119.2(7) 2 1_545
Cs2 W1 O9 Cs3 -111.5(6) . 1_545
O1 W1 O9 Cs3A -62.5(5) . 1_545
O2 W1 O9 Cs3A 27.9(5) . 1_545
O4 W1 O9 Cs3A -153.4(4) . 1_545
O3 W1 O9 Cs3A 117.3(5) . 1_545
O14 W1 O9 Cs3A 92(15) . 1_545
Cs2 W1 O9 Cs3A 113.2(6) 2 1_545
Cs2 W1 O9 Cs3A -117.5(4) . 1_545
O15 W2 O10 Cs2 -26.9(6) . 2_556
O5 W2 O10 Cs2 65.2(6) . 2_556
O8 W2 O10 Cs2 -119.1(5) . 2_556
O1 W2 O10 Cs2 153.3(5) . 2_556
O14 W2 O10 Cs2 162.4(18) . 2_556
Cs1 W2 O10 Cs2 -84.4(5) 2_666 2_556
Cs1 W2 O10 Cs2 142.0(8) 1_445 2_556
O15 W2 O10 Cs1 -168.9(3) . 1_445
O5 W2 O10 Cs1 -76.9(4) . 1_445
O8 W2 O10 Cs1 98.9(3) . 1_445
O1 W2 O10 Cs1 11.3(4) . 1_445
O14 W2 O10 Cs1 20(2) . 1_445
Cs1 W2 O10 Cs1 133.6(4) 2_666 1_445
Cs2 W2 O10 Cs1 -142.0(8) 2_556 1_445
O15 W2 O10 Cs1 57.5(3) . 2_666
O5 W2 O10 Cs1 149.6(2) . 2_666
O8 W2 O10 Cs1 -34.7(3) . 2_666
O1 W2 O10 Cs1 -122.2(2) . 2_666
O14 W2 O10 Cs1 -113(2) . 2_666
Cs1 W2 O10 Cs1 -133.6(4) 1_445 2_666
Cs2 W2 O10 Cs1 84.4(5) 2_556 2_666
O16 W3 O11 Cs1 22.8(6) . 2_766
O6 W3 O11 Cs1 116.7(5) . 2_766
O5 W3 O11 Cs1 -67.4(6) . 2_766
O2 W3 O11 Cs1 -154.7(5) . 2_766
O14 W3 O11 Cs1 -154.3(19) . 2_766
Cs2 W3 O11 Cs1 -167.9(11) 1_655 2_766
O16 W3 O11 Cs2 -169.3(6) . 1_655
O6 W3 O11 Cs2 -75.5(6) . 1_655
O5 W3 O11 Cs2 100.4(6) . 1_655
O2 W3 O11 Cs2 13.2(7) . 1_655
O14 W3 O11 Cs2 14(3) . 1_655
Cs1 W3 O11 Cs2 167.9(11) 2_766 1_655
O7 W4 O12 Cs2 70.1(6) . 1_665
O15 W4 O12 Cs2 -20.4(7) 2_666 1_665
O3 W4 O12 Cs2 160.9(5) . 1_665
O6 W4 O12 Cs2 -109.4(6) . 1_665
O14 W4 O12 Cs2 170(5) . 1_665
Cs1 W4 O12 Cs2 -75.6(5) . 1_665
Cs3A W4 O12 Cs2 81.3(6) . 1_665
Cs3 W4 O12 Cs2 79.5(6) . 1_665
O7 W5 O13 Cs1 -68.6(5) . 1_455
O16 W5 O13 Cs1 23.3(6) 2_666 1_455
O8 W5 O13 Cs1 113.6(5) . 1_455
O4 W5 O13 Cs1 -158.2(5) . 1_455
O14 W5 O13 Cs1 -161(2) . 1_455
Cs2 W5 O13 Cs1 159.4(6) . 1_455
Cs3 W5 O13 Cs1 -75.3(5) . 1_455
O7 W5 O13 Cs3A 50.0(7) . 2_565
O16 W5 O13 Cs3A 141.9(6) 2_666 2_565
O8 W5 O13 Cs3A -127.8(6) . 2_565
O4 W5 O13 Cs3A -39.6(7) . 2_565
O14 W5 O13 Cs3A -42(3) . 2_565
Cs2 W5 O13 Cs3A -82.0(6) . 2_565
Cs1 W5 O13 Cs3A 118.6(10) 1_455 2_565
Cs3 W5 O13 Cs3A 43.3(5) . 2_565
O7 W5 O13 Cs3 47.9(7) . 2_565
O16 W5 O13 Cs3 139.8(6) 2_666 2_565
O8 W5 O13 Cs3 -129.9(6) . 2_565
O4 W5 O13 Cs3 -41.7(7) . 2_565
O14 W5 O13 Cs3 -44(3) . 2_565
Cs2 W5 O13 Cs3 -84.1(6) . 2_565
Cs1 W5 O13 Cs3 116.5(10) 1_455 2_565
Cs3 W5 O13 Cs3 41.2(7) . 2_565
O7 W5 O13 Cs2 132.0(3) . .
O16 W5 O13 Cs2 -136.1(2) 2_666 .
O8 W5 O13 Cs2 -45.8(3) . .
O4 W5 O13 Cs2 42.4(3) . .
O14 W5 O13 Cs2 40(3) . .
Cs1 W5 O13 Cs2 -159.4(6) 1_455 .
Cs3 W5 O13 Cs2 125.3(3) . .
O10 Cs2 O13 W5 67.5(4) 2_556 .
O9 Cs2 O13 W5 -89.4(4) 2 .
O3S Cs2 O13 W5 -155.8(6) 2_455 .
O11 Cs2 O13 W5 117.9(4) 1_455 .
O4 Cs2 O13 W5 -34.5(3) . .
O12 Cs2 O13 W5 -10.5(17) 1_445 .
O3S Cs2 O13 W5 -151.8(5) . .
O8 Cs2 O13 W5 32.2(3) . .
O2S Cs2 O13 W5 -35.1(4) 1_445 .
O1 Cs2 O13 W5 -1.5(3) . .
O3 Cs2 O13 W5 -95.9(3) 2 .
O10 Cs2 O13 Cs1 -82.4(5) 2_556 1_455
O9 Cs2 O13 Cs1 120.6(5) 2 1_455
O3S Cs2 O13 Cs1 54.2(6) 2_455 1_455
O11 Cs2 O13 Cs1 -32.1(4) 1_455 1_455
O4 Cs2 O13 Cs1 175.5(6) . 1_455
O12 Cs2 O13 Cs1 -160.5(12) 1_445 1_455
O3S Cs2 O13 Cs1 58.2(6) . 1_455
O8 Cs2 O13 Cs1 -117.8(6) . 1_455
O2S Cs2 O13 Cs1 174.9(4) 1_445 1_455
O1 Cs2 O13 Cs1 -151.5(5) . 1_455
O3 Cs2 O13 Cs1 114.1(5) 2 1_455
O10 Cs2 O13 Cs3A -158.3(3) 2_556 2_565
O9 Cs2 O13 Cs3A 44.7(3) 2 2_565
O3S Cs2 O13 Cs3A -21.7(6) 2_455 2_565
O11 Cs2 O13 Cs3A -108.0(4) 1_455 2_565
O4 Cs2 O13 Cs3A 99.6(4) . 2_565
O12 Cs2 O13 Cs3A 123.6(14) 1_445 2_565
O3S Cs2 O13 Cs3A -17.7(5) . 2_565
O8 Cs2 O13 Cs3A 166.4(4) . 2_565
O2S Cs2 O13 Cs3A 99.0(3) 1_445 2_565
O1 Cs2 O13 Cs3A 132.7(3) . 2_565
O3 Cs2 O13 Cs3A 38.3(4) 2 2_565
O10 Cs2 O13 Cs3 -163.9(4) 2_556 2_565
O9 Cs2 O13 Cs3 39.1(4) 2 2_565
O3S Cs2 O13 Cs3 -27.3(6) 2_455 2_565
O11 Cs2 O13 Cs3 -113.6(5) 1_455 2_565
O4 Cs2 O13 Cs3 94.0(5) . 2_565
O12 Cs2 O13 Cs3 118.0(14) 1_445 2_565
O3S Cs2 O13 Cs3 -23.3(6) . 2_565
O8 Cs2 O13 Cs3 160.7(5) . 2_565
O2S Cs2 O13 Cs3 93.4(4) 1_445 2_565
O1 Cs2 O13 Cs3 127.0(4) . 2_565
O3 Cs2 O13 Cs3 32.7(5) 2 2_565
O9 W1 O14 W4 25(15) . .
O1 W1 O14 W4 180.0(3) . .
O2 W1 O14 W4 89.7(3) . .
O4 W1 O14 W4 -89.5(3) . .
O3 W1 O14 W4 0.0(2) . .
Cs2 W1 O14 W4 4.7(4) 2 .
Cs2 W1 O14 W4 -125.02(16) . .
O9 W1 O14 W2 -155(15) . .
O1 W1 O14 W2 0.1(3) . .
O2 W1 O14 W2 -90.2(3) . .
O4 W1 O14 W2 90.6(3) . .
O3 W1 O14 W2 -179.9(3) . .
Cs2 W1 O14 W2 -175.19(4) 2 .
Cs2 W1 O14 W2 55.08(18) . .
O9 W1 O14 W5 115(15) . .
O1 W1 O14 W5 -90.0(3) . .
O2 W1 O14 W5 179.7(3) . .
O4 W1 O14 W5 0.6(2) . .
O3 W1 O14 W5 90.0(3) . .
Cs2 W1 O14 W5 94.7(3) 2 .
Cs2 W1 O14 W5 -34.99(17) . .
O9 W1 O14 W3 -65(15) . .
O1 W1 O14 W3 90.2(3) . .
O2 W1 O14 W3 -0.1(3) . .
O4 W1 O14 W3 -179.2(3) . .
O3 W1 O14 W3 -89.8(3) . .
Cs2 W1 O14 W3 -85.1(2) 2 .
Cs2 W1 O14 W3 145.19(14) . .
O12 W4 O14 W1 -9(6) . .
O7 W4 O14 W1 91.9(3) . .
O15 W4 O14 W1 -178.9(3) 2_666 .
O3 W4 O14 W1 0.0(3) . .
O6 W4 O14 W1 -90.9(3) . .
Cs1 W4 O14 W1 -121.69(14) . .
Cs3A W4 O14 W1 77.0(3) . .
Cs3 W4 O14 W1 79.3(3) . .
O12 W4 O14 W2 168(9) . .
O7 W4 O14 W2 -91(9) . .
O15 W4 O14 W2 -2(9) 2_666 .
O3 W4 O14 W2 177(100) . .
O6 W4 O14 W2 86(9) . .
Cs1 W4 O14 W2 56(9) . .
Cs3A W4 O14 W2 -106(9) . .
Cs3 W4 O14 W2 -103(9) . .
O12 W4 O14 W5 -100(6) . .
O7 W4 O14 W5 1.0(2) . .
O15 W4 O14 W5 90.2(3) 2_666 .
O3 W4 O14 W5 -90.9(3) . .
O6 W4 O14 W5 178.2(3) . .
Cs1 W4 O14 W5 147.44(9) . .
Cs3A W4 O14 W5 -13.8(3) . .
Cs3 W4 O14 W5 -11.5(3) . .
O12 W4 O14 W3 82(6) . .
O7 W4 O14 W3 -177.0(3) . .
O15 W4 O14 W3 -87.8(3) 2_666 .
O3 W4 O14 W3 91.1(3) . .
O6 W4 O14 W3 0.2(2) . .
Cs1 W4 O14 W3 -30.6(2) . .
Cs3A W4 O14 W3 168.12(17) . .
Cs3 W4 O14 W3 170.4(3) . .
O10 W2 O14 W1 -9(2) . .
O15 W2 O14 W1 179.8(3) . .
O5 W2 O14 W1 90.0(3) . .
O8 W2 O14 W1 -89.8(3) . .
O1 W2 O14 W1 -0.1(2) . .
Cs1 W2 O14 W1 -118.50(15) 2_666 .
Cs1 W2 O14 W1 8.6(3) 1_445 .
Cs2 W2 O14 W1 146.4(3) 2_556 .
O10 W2 O14 W4 173(8) . .
O15 W2 O14 W4 3(9) . .
O5 W2 O14 W4 -87(9) . .
O8 W2 O14 W4 93(9) . .
O1 W2 O14 W4 -177(100) . .
Cs1 W2 O14 W4 64(9) 2_666 .
Cs1 W2 O14 W4 -169(9) 1_445 .
Cs2 W2 O14 W4 -31(9) 2_556 .
O10 W2 O14 W5 81(2) . .
O15 W2 O14 W5 -89.3(3) . .
O5 W2 O14 W5 -179.1(3) . .
O8 W2 O14 W5 1.0(2) . .
O1 W2 O14 W5 90.8(3) . .
Cs1 W2 O14 W5 -27.6(2) 2_666 .
Cs1 W2 O14 W5 99.49(17) 1_445 .
Cs2 W2 O14 W5 -122.7(4) 2_556 .
O10 W2 O14 W3 -100(2) . .
O15 W2 O14 W3 88.7(3) . .
O5 W2 O14 W3 -1.1(2) . .
O8 W2 O14 W3 179.1(3) . .
O1 W2 O14 W3 -91.2(3) . .
Cs1 W2 O14 W3 150.41(9) 2_666 .
Cs1 W2 O14 W3 -82.47(19) 1_445 .
Cs2 W2 O14 W3 55.3(5) 2_556 .
O13 W5 O14 W1 2(3) . .
O7 W5 O14 W1 -92.3(3) . .
O16 W5 O14 W1 178.0(3) 2_666 .
O8 W5 O14 W1 89.8(3) . .
O4 W5 O14 W1 -0.6(2) . .
Cs2 W5 O14 W1 39.85(19) . .
Cs1 W5 O14 W1 -154.05(13) 1_455 .
Cs3 W5 O14 W1 -79.8(3) . .
O13 W5 O14 W4 93(3) . .
O7 W5 O14 W4 -1.0(2) . .
O16 W5 O14 W4 -90.7(3) 2_666 .
O8 W5 O14 W4 -178.9(3) . .
O4 W5 O14 W4 90.7(3) . .
Cs2 W5 O14 W4 131.16(13) . .
Cs1 W5 O14 W4 -62.7(3) 1_455 .
Cs3 W5 O14 W4 11.5(3) . .
O13 W5 O14 W2 -89(3) . .
O7 W5 O14 W2 176.8(3) . .
O16 W5 O14 W2 87.2(3) 2_666 .
O8 W5 O14 W2 -1.0(2) . .
O4 W5 O14 W2 -91.4(3) . .
Cs2 W5 O14 W2 -50.95(18) . .
Cs1 W5 O14 W2 115.1(2) 1_455 .
Cs3 W5 O14 W2 -170.6(3) . .
O13 W5 O14 W3 177(8) . .
O7 W5 O14 W3 82(9) . .
O16 W5 O14 W3 -7(9) 2_666 .
O8 W5 O14 W3 -96(9) . .
O4 W5 O14 W3 174(9) . .
Cs2 W5 O14 W3 -145(9) . .
Cs1 W5 O14 W3 21(9) 1_455 .
Cs3 W5 O14 W3 95(9) . .
O11 W3 O14 W1 0(2) . .
O16 W3 O14 W1 -177.4(3) . .
O6 W3 O14 W1 91.1(3) . .
O5 W3 O14 W1 -89.7(3) . .
O2 W3 O14 W1 0.1(2) . .
Cs1 W3 O14 W1 -146.96(17) 2_766 .
Cs2 W3 O14 W1 10.6(3) 1_655 .
O11 W3 O14 W4 -92(2) . .
O16 W3 O14 W4 91.3(3) . .
O6 W3 O14 W4 -0.2(2) . .
O5 W3 O14 W4 179.0(3) . .
O2 W3 O14 W4 -91.2(3) . .
Cs1 W3 O14 W4 121.7(2) 2_766 .
Cs2 W3 O14 W4 -80.8(2) 1_655 .
O11 W3 O14 W2 90(2) . .
O16 W3 O14 W2 -86.6(3) . .
O6 W3 O14 W2 -178.1(3) . .
O5 W3 O14 W2 1.1(2) . .
O2 W3 O14 W2 90.9(3) . .
Cs1 W3 O14 W2 -56.2(4) 2_766 .
Cs2 W3 O14 W2 101.4(2) 1_655 .
O11 W3 O14 W5 -175(8) . .
O16 W3 O14 W5 8(9) . .
O6 W3 O14 W5 -84(9) . .
O5 W3 O14 W5 96(9) . .
O2 W3 O14 W5 -175(9) . .
Cs1 W3 O14 W5 38(9) 2_766 .
Cs2 W3 O14 W5 -164(9) 1_655 .
O10 W2 O15 Ta4 9(4) . 2_666
O5 W2 O15 Ta4 -96(4) . 2_666
O8 W2 O15 Ta4 110(4) . 2_666
O1 W2 O15 Ta4 -172(3) . 2_666
O14 W2 O15 Ta4 -173(4) . 2_666
Cs1 W2 O15 Ta4 66(4) 2_666 2_666
Cs1 W2 O15 Ta4 -6(4) 1_445 2_666
Cs2 W2 O15 Ta4 -5(4) 2_556 2_666
O10 W2 O15 W4 9(4) . 2_666
O5 W2 O15 W4 -96(4) . 2_666
O8 W2 O15 W4 110(4) . 2_666
O1 W2 O15 W4 -172(3) . 2_666
O14 W2 O15 W4 -173(4) . 2_666
Cs1 W2 O15 W4 66(4) 2_666 2_666
Cs1 W2 O15 W4 -6(4) 1_445 2_666
Cs2 W2 O15 W4 -5(4) 2_556 2_666
O10 W2 O15 Cs1 -57.8(3) . 2_666
O5 W2 O15 Cs1 -162.3(2) . 2_666
O8 W2 O15 Cs1 43.9(2) . 2_666
O1 W2 O15 Cs1 121.2(12) . 2_666
O14 W2 O15 Cs1 120.75(19) . 2_666
Cs1 W2 O15 Cs1 -72.0(4) 1_445 2_666
Cs2 W2 O15 Cs1 -71.58(11) 2_556 2_666
O11 W3 O16 Ta5 10(7) . 2_666
O6 W3 O16 Ta5 -94(7) . 2_666
O5 W3 O16 Ta5 114(7) . 2_666
O2 W3 O16 Ta5 -179(100) . 2_666
O14 W3 O16 Ta5 -170(7) . 2_666
Cs1 W3 O16 Ta5 25(7) 2_766 2_666
Cs2 W3 O16 Ta5 2(7) 1_655 2_666
O11 W3 O16 W5 10(7) . 2_666
O6 W3 O16 W5 -94(7) . 2_666
O5 W3 O16 W5 114(7) . 2_666
O2 W3 O16 W5 -179(100) . 2_666
O14 W3 O16 W5 -170(7) . 2_666
Cs1 W3 O16 W5 25(7) 2_766 2_666
Cs2 W3 O16 W5 2(7) 1_655 2_666
O11 Cs1 O1S Cs3 149.6(5) 2_766 1_655
O2S Cs1 O1S Cs3 -33.4(5) . 1_655
O13 Cs1 O1S Cs3 59.4(4) 1_655 1_655
O8 Cs1 O1S Cs3 174.2(4) 2_666 1_655
O1 Cs1 O1S Cs3 -102.2(4) 1_665 1_655
O10 Cs1 O1S Cs3 -147.4(4) 1_665 1_655
O6 Cs1 O1S Cs3 36.3(5) . 1_655
O15 Cs1 O1S Cs3 -73.4(10) 2_666 1_655
O10 Cs1 O1S Cs3 -118.6(4) 2_666 1_655
W2 Cs1 O1S Cs3 -139.4(4) 2_666 1_655
Ta2 Cs1 O1S Cs3 -139.4(4) 2_666 1_655
O11 Cs1 O1S Cs3A 149.6(3) 2_766 1_655
O2S Cs1 O1S Cs3A -33.4(3) . 1_655
O13 Cs1 O1S Cs3A 59.4(3) 1_655 1_655
O8 Cs1 O1S Cs3A 174.2(3) 2_666 1_655
O1 Cs1 O1S Cs3A -102.2(3) 1_665 1_655
O10 Cs1 O1S Cs3A -147.5(3) 1_665 1_655
O6 Cs1 O1S Cs3A 36.3(4) . 1_655
O15 Cs1 O1S Cs3A -73.4(10) 2_666 1_655
O10 Cs1 O1S Cs3A -118.6(3) 2_666 1_655
W2 Cs1 O1S Cs3A -139.4(3) 2_666 1_655
Ta2 Cs1 O1S Cs3A -139.4(3) 2_666 1_655
O11 Cs1 O2S Cs3A 102.6(7) 2_766 2_665
O13 Cs1 O2S Cs3A 19.2(4) 1_655 2_665
O8 Cs1 O2S Cs3A -107.8(4) 2_666 2_665
O1 Cs1 O2S Cs3A 156.7(4) 1_665 2_665
O10 Cs1 O2S Cs3A 178.6(3) 1_665 2_665
O6 Cs1 O2S Cs3A -48.1(4) . 2_665
O1S Cs1 O2S Cs3A 95.6(4) . 2_665
O15 Cs1 O2S Cs3A -92.3(4) 2_666 2_665
O10 Cs1 O2S Cs3A -135.6(4) 2_666 2_665
W2 Cs1 O2S Cs3A -114.5(3) 2_666 2_665
Ta2 Cs1 O2S Cs3A -114.5(3) 2_666 2_665
O11 Cs1 O2S Cs3 97.0(7) 2_766 2_665
O13 Cs1 O2S Cs3 13.6(5) 1_655 2_665
O8 Cs1 O2S Cs3 -113.3(5) 2_666 2_665
O1 Cs1 O2S Cs3 151.1(5) 1_665 2_665
O10 Cs1 O2S Cs3 173.0(5) 1_665 2_665
O6 Cs1 O2S Cs3 -53.6(5) . 2_665
O1S Cs1 O2S Cs3 90.1(5) . 2_665
O15 Cs1 O2S Cs3 -97.8(5) 2_666 2_665
O10 Cs1 O2S Cs3 -141.1(5) 2_666 2_665
W2 Cs1 O2S Cs3 -120.0(5) 2_666 2_665
Ta2 Cs1 O2S Cs3 -120.0(5) 2_666 2_665
O11 Cs1 O2S Cs3 35.1(8) 2_766 1_655
O13 Cs1 O2S Cs3 -48.3(4) 1_655 1_655
O8 Cs1 O2S Cs3 -175.3(4) 2_666 1_655
O1 Cs1 O2S Cs3 89.2(4) 1_665 1_655
O10 Cs1 O2S Cs3 111.1(4) 1_665 1_655
O6 Cs1 O2S Cs3 -115.6(4) . 1_655
O1S Cs1 O2S Cs3 28.1(4) . 1_655
O15 Cs1 O2S Cs3 -159.8(4) 2_666 1_655
O10 Cs1 O2S Cs3 156.9(4) 2_666 1_655
W2 Cs1 O2S Cs3 178.0(3) 2_666 1_655
Ta2 Cs1 O2S Cs3 178.0(3) 2_666 1_655
O11 Cs1 O2S Cs2 -115.2(6) 2_766 1_665
O13 Cs1 O2S Cs2 161.3(2) 1_655 1_665
O8 Cs1 O2S Cs2 34.4(4) 2_666 1_665
O1 Cs1 O2S Cs2 -61.1(2) 1_665 1_665
O10 Cs1 O2S Cs2 -39.3(3) 1_665 1_665
O6 Cs1 O2S Cs2 94.1(2) . 1_665
O1S Cs1 O2S Cs2 -122.2(2) . 1_665
O15 Cs1 O2S Cs2 49.87(18) 2_666 1_665
O10 Cs1 O2S Cs2 6.6(2) 2_666 1_665
W2 Cs1 O2S Cs2 27.7(2) 2_666 1_665
Ta2 Cs1 O2S Cs2 27.7(2) 2_666 1_665
O11 Cs1 O2S Cs3A 33.9(8) 2_766 1_655
O13 Cs1 O2S Cs3A -49.5(3) 1_655 1_655
O8 Cs1 O2S Cs3A -176.5(2) 2_666 1_655
O1 Cs1 O2S Cs3A 88.0(3) 1_665 1_655
O10 Cs1 O2S Cs3A 109.9(3) 1_665 1_655
O6 Cs1 O2S Cs3A -116.7(3) . 1_655
O1S Cs1 O2S Cs3A 26.9(3) . 1_655
O15 Cs1 O2S Cs3A -161.0(3) 2_666 1_655
O10 Cs1 O2S Cs3A 155.8(3) 2_666 1_655
W2 Cs1 O2S Cs3A 176.84(19) 2_666 1_655
Ta2 Cs1 O2S Cs3A 176.84(19) 2_666 1_655
O10 Cs2 O3S O3S 103(2) 2_556 2_455
O9 Cs2 O3S O3S -82(2) 2 2_455
O11 Cs2 O3S O3S 46(2) 1_455 2_455
O4 Cs2 O3S O3S -55(2) . 2_455
O12 Cs2 O3S O3S 175(2) 1_445 2_455
O8 Cs2 O3S O3S -5(3) . 2_455
O2S Cs2 O3S O3S -140(2) 1_445 2_455
O13 Cs2 O3S O3S -10(2) . 2_455
O1 Cs2 O3S O3S -93(2) . 2_455
O3 Cs2 O3S O3S -137(3) 2 2_455
O10 Cs2 O3S Cs3A -42.2(9) 2_556 1_445
O9 Cs2 O3S Cs3A 132.0(7) 2 1_445
O3S Cs2 O3S Cs3A -146(3) 2_455 1_445
O11 Cs2 O3S Cs3A -99.5(6) 1_455 1_445
O4 Cs2 O3S Cs3A 159.6(5) . 1_445
O12 Cs2 O3S Cs3A 29.2(6) 1_445 1_445
O8 Cs2 O3S Cs3A -150.5(5) . 1_445
O2S Cs2 O3S Cs3A 74.3(6) 1_445 1_445
O13 Cs2 O3S Cs3A -155.7(5) . 1_445
O1 Cs2 O3S Cs3A 121.6(7) . 1_445
O3 Cs2 O3S Cs3A 77.8(6) 2 1_445
O10 Cs2 O3S Cs2 103(2) 2_556 2_455
O9 Cs2 O3S Cs2 -82(2) 2 2_455
O3S Cs2 O3S Cs2 0.0 2_455 2_455
O11 Cs2 O3S Cs2 46(2) 1_455 2_455
O4 Cs2 O3S Cs2 -55(2) . 2_455
O12 Cs2 O3S Cs2 175(2) 1_445 2_455
O8 Cs2 O3S Cs2 -5(3) . 2_455
O2S Cs2 O3S Cs2 -140(2) 1_445 2_455
O13 Cs2 O3S Cs2 -10(2) . 2_455
O1 Cs2 O3S Cs2 -93(2) . 2_455
O3 Cs2 O3S Cs2 -137(3) 2 2_455
O10 Cs2 O3S Cs3 -37.0(9) 2_556 1_445
O9 Cs2 O3S Cs3 137.2(7) 2 1_445
O3S Cs2 O3S Cs3 -140(3) 2_455 1_445
O11 Cs2 O3S Cs3 -94.3(6) 1_455 1_445
O4 Cs2 O3S Cs3 164.8(5) . 1_445
O12 Cs2 O3S Cs3 34.4(6) 1_445 1_445
O8 Cs2 O3S Cs3 -145.3(5) . 1_445
O2S Cs2 O3S Cs3 79.5(7) 1_445 1_445
O13 Cs2 O3S Cs3 -150.5(6) . 1_445
O1 Cs2 O3S Cs3 126.8(7) . 1_445
O3 Cs2 O3S Cs3 83.0(6) 2 1_445
O4S Cs3 O5S Cs3 43(30) 1_665 2_565
O1S Cs3 O5S Cs3 -144(30) 1_455 2_565
O3S Cs3 O5S Cs3 97(30) 1_665 2_565
O7 Cs3 O5S Cs3 -87(30) . 2_565
O2S Cs3 O5S Cs3 -24(30) 2_665 2_565
O13 Cs3 O5S Cs3 69(30) 2_565 2_565
O2S Cs3 O5S Cs3 156(30) 1_455 2_565
O9 Cs3 O5S Cs3 140(30) 1_565 2_565
Cs3A Cs3 O5S Cs3 -163(30) 2_565 2_565
W4 Cs3 O5S Cs3 -72(30) . 2_565
O4S Cs3 O5S Cs3A 26(3) 1_665 .
O1S Cs3 O5S Cs3A -161(7) 1_455 .
O3S Cs3 O5S Cs3A 80(6) 1_665 .
O7 Cs3 O5S Cs3A -104(6) . .
O2S Cs3 O5S Cs3A -41(6) 2_665 .
O13 Cs3 O5S Cs3A 52(6) 2_565 .
O2S Cs3 O5S Cs3A 139(6) 1_455 .
Cs3 Cs3 O5S Cs3A -17(31) 2_565 .
O9 Cs3 O5S Cs3A 123(6) 1_565 .
Cs3A Cs3 O5S Cs3A -179.994(4) 2_565 .
W4 Cs3 O5S Cs3A -89(6) . .
O4S Cs3 O5S Cs3A -154(3) 1_665 2_565
O1S Cs3 O5S Cs3A 19(7) 1_455 2_565
O3S Cs3 O5S Cs3A -100(6) 1_665 2_565
O7 Cs3 O5S Cs3A 76(6) . 2_565
O2S Cs3 O5S Cs3A 139(6) 2_665 2_565
O13 Cs3 O5S Cs3A -128(6) 2_565 2_565
O2S Cs3 O5S Cs3A -41(6) 1_455 2_565
Cs3 Cs3 O5S Cs3A 163(31) 2_565 2_565
O9 Cs3 O5S Cs3A -57(6) 1_565 2_565
W4 Cs3 O5S Cs3A 91(6) . 2_565
O4S Cs3A O5S Cs3 55(7) 1_665 2_565
O3S Cs3A O5S Cs3 102(6) 1_665 2_565
O2S Cs3A O5S Cs3 -42(6) 2_665 2_565
O1S Cs3A O5S Cs3 -164(6) 1_455 2_565
O7 Cs3A O5S Cs3 -109(6) . 2_565
O13 Cs3A O5S Cs3 54(6) 2_565 2_565
O9 Cs3A O5S Cs3 127(6) 1_565 2_565
O2S Cs3A O5S Cs3 138(6) 1_455 2_565
Cs3A Cs3A O5S Cs3 -116(12) 2_565 2_565
W4 Cs3A O5S Cs3 -95(6) . 2_565
O4S Cs3A O5S Cs3 -125(7) 1_665 .
O3S Cs3A O5S Cs3 -78(6) 1_665 .
O2S Cs3A O5S Cs3 138(6) 2_665 .
O1S Cs3A O5S Cs3 16(6) 1_455 .
O7 Cs3A O5S Cs3 71(6) . .
O13 Cs3A O5S Cs3 -126(6) 2_565 .
Cs3 Cs3A O5S Cs3 179.999(5) 2_565 .
O9 Cs3A O5S Cs3 -53(6) 1_565 .
O2S Cs3A O5S Cs3 -42(6) 1_455 .
Cs3A Cs3A O5S Cs3 64(12) 2_565 .
W4 Cs3A O5S Cs3 85(6) . .
O4S Cs3A O5S Cs3A 170(10) 1_665 2_565
O3S Cs3A O5S Cs3A -143(9) 1_665 2_565
O2S Cs3A O5S Cs3A 74(9) 2_665 2_565
O1S Cs3A O5S Cs3A -48(9) 1_455 2_565
O7 Cs3A O5S Cs3A 7(9) . 2_565
O13 Cs3A O5S Cs3A 169(9) 2_565 2_565
Cs3 Cs3A O5S Cs3A 116(11) 2_565 2_565
O9 Cs3A O5S Cs3A -117(9) 1_565 2_565
O2S Cs3A O5S Cs3A -106(9) 1_455 2_565
W4 Cs3A O5S Cs3A 21(9) . 2_565
